data_7717734
loop_
_publ_author_name
'Lopez, Nathan E.'
'McNamara, Lauren E.'
'Anferov, Sophie W.'
'Anderson, John S.'

_publ_section_title
;
 Deconvoluting capping ligand influence on photophysical properties in
 tetrathiafulvalene-based diradicaloids.
;
_journal_name_full 'Dalton transactions (Cambridge, England : 2003)'
_journal_paper_doi 10.1039/d4dt03305a
_journal_year 2024
_chemical_formula_moiety '2(C10 H8 Pt S4), 1.999(C32.026 H12.026 B F24)'
_chemical_formula_sum 'C84.04 H40.03 B2 F48 Pt2 S8'
_chemical_formula_weight 2629.89
_chemical_name_common '[((NBD)Pt)2Ttftt](BArF4)2'
_chemical_name_systematic
'(\m-1,1',3,3'-tetrathiafulvalene-4,4',5,5'-tetrathiolato cation)-bis(norbornadiene)-di-platinum(ii) tetrakis[3,5-bis(trifluoromethyl)phenyl]borate'
_chemical_properties_physical Light-sensitive,Photo-sensitive
_space_group_crystal_system triclinic
_space_group_IT_number 2
_space_group_name_Hall '-P 1'
_space_group_name_H-M_alt 'P -1'
_atom_sites_solution_hydrogens geom
_atom_sites_solution_primary dual
_audit_creation_date 2023-12-07
_audit_creation_method
;
Olex2 1.5
(compiled 2023.03.06 svn.rbb2c1857 for OlexSys, GUI svn.r6748)
;
_audit_update_record
;
2024-08-13 deposited with the CCDC.	2024-12-12 downloaded from the CCDC.
;
_cell_angle_alpha 77.134(2)
_cell_angle_beta 73.854(2)
_cell_angle_gamma 87.251(2)
_cell_formula_units_Z 2
_cell_length_a 12.4199(3)
_cell_length_b 21.1332(5)
_cell_length_c 21.2983(4)
_cell_measurement_reflns_used 24087
_cell_measurement_temperature 100.0(2)
_cell_measurement_theta_max 27.2870
_cell_measurement_theta_min 2.3200
_cell_volume 5234.3(2)
_computing_cell_refinement 'CrysAlisPro 1.171.42.49 (Rigaku OD, 2022)'
_computing_data_collection 'CrysAlisPro 1.171.42.49 (Rigaku OD, 2022)'
_computing_data_reduction 'CrysAlisPro 1.171.42.49 (Rigaku OD, 2022)'
_computing_molecular_graphics 'Olex2 1.5 (Dolomanov et al., 2009)'
_computing_publication_material 'Olex2 1.5 (Dolomanov et al., 2009)'
_computing_structure_refinement 'XL  (Sheldrick, 2008)'
_computing_structure_solution 'SHELXT 2014/5 (Sheldrick, 2014)'
_diffrn_ambient_environment N~2~
_diffrn_ambient_temperature 100.0(2)
_diffrn_detector 'Hybrid Pixel Array Detector'
_diffrn_detector_area_resol_mean 10.0000
_diffrn_detector_type HyPix
_diffrn_measured_fraction_theta_full 0.999
_diffrn_measured_fraction_theta_max 0.996
_diffrn_measurement_details
;
List of Runs (angles in degrees, time in seconds):

  # Type    Start    End  Width  t~exp~   \w     \q     \k     \f   Frames
#--------------------------------------------------------------------------
  1  \w    -62.00  18.00   0.50   64.70    --    5.68 -34.00 -94.00  160
  2  \w     -7.00  67.00   0.50   64.70    --    5.68  34.00  63.00  148
  3  \w    -21.00  16.00   0.50   64.70    --   -4.59 -99.00-120.00   74
  4  \w    -77.00  -5.00   0.50   64.70    --   -4.59 -19.00 150.00  144
  5  \w    -20.00  28.00   0.50   64.70    --   -4.59 -99.00  90.00   96
  6  \w    -64.00  21.00   0.50   64.70    --    5.68 -57.00  30.00  170
  7  \w     44.00  77.00   0.50   64.70    --    5.68  57.00 150.00   66
  8  \w     -8.00  27.00   0.50   64.70    --    5.68  57.00 150.00   70
;
_diffrn_measurement_device 'four-circle diffractometer'
_diffrn_measurement_device_type 'XtaLAB Synergy, Single source at offset/far, HyPix'
_diffrn_measurement_method '\w scans'
_diffrn_orient_matrix_type 'CrysAlisPro convention (1999,Acta A55,543-557)'
_diffrn_orient_matrix_UB_11 0.0508055000
_diffrn_orient_matrix_UB_12 -0.0143344000
_diffrn_orient_matrix_UB_13 0.0046852000
_diffrn_orient_matrix_UB_21 0.0221151000
_diffrn_orient_matrix_UB_22 0.0040245000
_diffrn_orient_matrix_UB_23 -0.0351664000
_diffrn_orient_matrix_UB_31 0.0215743000
_diffrn_orient_matrix_UB_32 0.0310461000
_diffrn_orient_matrix_UB_33 -0.0018747000
_diffrn_radiation_monochromator mirror
_diffrn_radiation_probe x-ray
_diffrn_radiation_type 'Mo K\a'
_diffrn_radiation_wavelength 0.71073
_diffrn_reflns_av_R_equivalents 0.0608
_diffrn_reflns_av_unetI/netI 0.0618
_diffrn_reflns_Laue_measured_fraction_full 0.999
_diffrn_reflns_Laue_measured_fraction_max 0.996
_diffrn_reflns_limit_h_max 15
_diffrn_reflns_limit_h_min -15
_diffrn_reflns_limit_k_max 26
_diffrn_reflns_limit_k_min -26
_diffrn_reflns_limit_l_max 27
_diffrn_reflns_limit_l_min -27
_diffrn_reflns_number 79602
_diffrn_reflns_point_group_measured_fraction_full 0.999
_diffrn_reflns_point_group_measured_fraction_max 0.996
_diffrn_reflns_theta_full 25.242
_diffrn_reflns_theta_max 27.000
_diffrn_reflns_theta_min 2.324
_diffrn_source 'micro-focus sealed X-ray tube'
_diffrn_source_type 'PhotonJet (Mo) X-ray Source'
_exptl_absorpt_coefficient_mu 2.955
_exptl_absorpt_correction_T_max 1.000
_exptl_absorpt_correction_T_min 0.344
_exptl_absorpt_correction_type gaussian
_exptl_absorpt_process_details
;
CrysAlisPro 1.171.42.49 (Rigaku Oxford Diffraction, 2022)
Numerical absorption correction based on gaussian integration over
a multifaceted crystal model
Empirical absorption correction using spherical harmonics,
implemented in SCALE3 ABSPACK scaling algorithm.
;
_exptl_crystal_colour 'dull brownish green'
_exptl_crystal_colour_lustre dull
_exptl_crystal_colour_modifier brownish
_exptl_crystal_colour_primary green
_exptl_crystal_density_diffrn 1.669
_exptl_crystal_description plate
_exptl_crystal_F_000 2540
_exptl_crystal_size_max 0.41
_exptl_crystal_size_mid 0.17
_exptl_crystal_size_min 0.05
_refine_diff_density_max 5.033
_refine_diff_density_min -4.158
_refine_diff_density_rms 0.178
_refine_ls_extinction_method none
_refine_ls_goodness_of_fit_ref 1.079
_refine_ls_hydrogen_treatment constr
_refine_ls_matrix_type full
_refine_ls_number_parameters 1907
_refine_ls_number_reflns 22772
_refine_ls_number_restraints 7622
_refine_ls_restrained_S_all 0.970
_refine_ls_R_factor_all 0.1679
_refine_ls_R_factor_gt 0.1204
_refine_ls_shift/su_max 0.000
_refine_ls_shift/su_mean 0.000
_refine_ls_structure_factor_coef Fsqd
_refine_ls_weighting_details 'w=1/[\s^2^(Fo^2^)+(0.0120P)^2^+105.0000P] where P=(Fo^2^+2Fc^2^)/3'
_refine_ls_weighting_scheme calc
_refine_ls_wR_factor_gt 0.2149
_refine_ls_wR_factor_ref 0.2389
_reflns_Friedel_coverage 0.000
_reflns_number_gt 14485
_reflns_number_total 22772
_reflns_threshold_expression 'I > 2\s(I)'
_cod_data_source_file d4dt03305a2.cif
_cod_data_source_block lem_61a
_cod_database_code 7717734
_shelx_shelxl_version_number 2018/3
_chemical_oxdiff_formula Pt2S8C80H60F48B2
_shelx_space_group_comment
;
The symmetry employed for this shelxl refinement is uniquely defined
by the following loop, which should always be used as a source of
symmetry information in preference to the above space-group names.
They are only intended as comments.
;
_shelx_estimated_absorpt_t_max 0.866
_shelx_estimated_absorpt_t_min 0.377
_olex2_refinement_description
;
1. Fixed Uiso
 At 1.2 times of:
  All C(H) groups, All C(H,H) groups
2. Restrained distances
 F84-C80
 1.32 with sigma of 0.01
 C63-F045
 2.4 with sigma of 0.02
 C82-F03G
 2.4 with sigma of 0.02
 C78A-C69A \\sim C76A-C69A
 with sigma of 0.02
 C78A-C74A \\sim C76A-C74A
 with sigma of 0.02
 C78A-C77A \\sim C76A-C77A
 with sigma of 0.02
 C78A-C79A \\sim C76A-C79A
 with sigma of 0.02
 C68A-C61A \\sim C86-C61A
 with sigma of 0.02
 C68A-C77 \\sim C86-C77
 with sigma of 0.02
 C68A-C82 \\sim C86-C82
 with sigma of 0.02
 C68A-C66A \\sim C86-C66A
 with sigma of 0.02
 C67A-F03G \\sim C83-F03G
 with sigma of 0.02
 C67A-F043 \\sim C83-F043
 with sigma of 0.02
 C67A-F51 \\sim C83-F51
 with sigma of 0.02
 C67A-F57 \\sim C83-F57
 with sigma of 0.02
 C67A-C66A \\sim C83-C66A
 with sigma of 0.02
 C67A-F02E \\sim C83-F02E
 with sigma of 0.02
 C67A-F68 \\sim C83-F68
 with sigma of 0.02
 C67A-C82 \\sim C83-C82
 with sigma of 0.02
 C67A-C66A \\sim C83-C82 \\sim C80-C79 \\sim C83A-C82A \\sim C80A-C79A \\sim
C75A-C74A \\sim C72A-C71A
 \\sim C75-C74 \\sim C72-C71 \\sim C67-C66 \\sim C64-C63 \\sim C64A-C63A \\sim
C59-C58 \\sim C56-C55 \\sim C24-
 C23 \\sim C32-C31 \\sim C35-C34 \\sim C27-C26 \\sim C48-C47 \\sim C43-C42
\\sim C51-C50 \\sim C40-C39
 with sigma of 0.005
 F00I-C51 \\sim F01O-C51 \\sim F00J-C51 \\sim F028-C48 \\sim F02Y-C48 \\sim
F02J-C48 \\sim F00E-C32 ~
 F00F-C32 \\sim F00D-C32 \\sim F00N-C24 \\sim F01A-C24 \\sim F00W-C24 \\sim
F00K-C35 \\sim F00X-C35 ~
 F032-C35 \\sim F02B-C40 \\sim F01I-C40 \\sim F020-C40 \\sim F01J-C43 \\sim
F00Y-C43 \\sim F00H-C43 ~
 F00V-C27 \\sim F018-C27 \\sim F01N-C27 \\sim F024-C56 \\sim F023-C56 \\sim
F00L-C56 \\sim F00R-C59 ~
 F01U-C59 \\sim F02P-C59 \\sim F015-C67 \\sim F02C-C67 \\sim F02D-C67 \\sim
F2-C72 \\sim F03L-C72 \\sim F8-
 C72 \\sim F029-C75A \\sim F63-C75A \\sim F43-C75A \\sim F054-C80A \\sim
F02Z-C80A \\sim F029-C80A ~
 F10-C83A \\sim F053-C83A \\sim F22-C83A \\sim F84-C80 \\sim F04A-C80 \\sim
F041-C80 \\sim F02E-C83 ~
 F57-C67A \\sim F03G-C83 \\sim F51-C67A \\sim F043-C67A \\sim F68-C83 \\sim
F03R-C72A \\sim F01Y-C72A ~
 F03F-C72A \\sim F38-C75 \\sim F1-C75 \\sim F50-C75 \\sim F33-C64A \\sim
F055-C64A \\sim F36-C64A ~
 F00Z-C64 \\sim F045-C64 \\sim F59-C64
 with sigma of 0.005
 C5-C4 \\sim C9-C10
 with sigma of 0.005
 C8-C7 \\sim C7-C6
 with sigma of 0.005
 C6-C5 \\sim C6-C10 \\sim C8-C4 \\sim C9-C8
 with sigma of 0.005
 Pt1-C5 \\sim Pt1-C4 \\sim Pt1-C9 \\sim Pt1-C10
 with sigma of 0.005
 Pt1-S1 \\sim Pt1A-S1A
 with sigma of 0.02
 Pt1-S2 \\sim Pt1A-S2A
 with sigma of 0.02
 S1-C1 \\sim S1A-C1A
 with sigma of 0.02
 S2-C2 \\sim S2A-C2A
 with sigma of 0.02
 S3-C1 \\sim S3A-C1A
 with sigma of 0.02
 S3-C3 \\sim S3A-C3A
 with sigma of 0.02
 S4-C2 \\sim S4A-C2A
 with sigma of 0.02
 S4-C3 \\sim S4A-C3A
 with sigma of 0.02
 C1-C2 \\sim C1A-C2A
 with sigma of 0.02
 C4-C8 \\sim C4A-C8A
 with sigma of 0.02
 C5-C6 \\sim C5A-C6A
 with sigma of 0.02
 C6-C7 \\sim C6A-C7A
 with sigma of 0.02
 C6-C10 \\sim C6A-C10A
 with sigma of 0.02
 C7-C8 \\sim C7A-C8A
 with sigma of 0.02
 C8-C9 \\sim C8A-C9A
 with sigma of 0.02
 Pt1-C1 \\sim Pt1A-C1A
 with sigma of 0.04
 Pt1-C2 \\sim Pt1A-C2A
 with sigma of 0.04
 Pt1-C4 \\sim Pt1A-C4A
 with sigma of 0.04
 Pt1-C5 \\sim Pt1A-C5A
 with sigma of 0.04
 Pt1-C6 \\sim Pt1A-C6A
 with sigma of 0.04
 Pt1-C8 \\sim Pt1A-C8A
 with sigma of 0.04
 Pt1-C9 \\sim Pt1A-C9A
 with sigma of 0.04
 Pt1-C10 \\sim Pt1A-C10A
 with sigma of 0.04
 S1-S2 \\sim S1A-S2A
 with sigma of 0.04
 S1-S3 \\sim S1A-S3A
 with sigma of 0.04
 S1-C2 \\sim S1A-C2A
 with sigma of 0.04
 S1-C4 \\sim S1A-C4A
 with sigma of 0.04
 S1-C5 \\sim S1A-C5A
 with sigma of 0.04
 S1-C9 \\sim S1A-C9A
 with sigma of 0.04
 S1-C10 \\sim S1A-C10A
 with sigma of 0.04
 S2-S4 \\sim S2A-S4A
 with sigma of 0.04
 S2-C1 \\sim S2A-C1A
 with sigma of 0.04
 S2-C4 \\sim S2A-C4A
 with sigma of 0.04
 S2-C5 \\sim S2A-C5A
 with sigma of 0.04
 S2-C9 \\sim S2A-C9A
 with sigma of 0.04
 S2-C10 \\sim S2A-C10A
 with sigma of 0.04
 S3-S4 \\sim S3A-S4A
 with sigma of 0.04
 S3-C2 \\sim S3A-C2A
 with sigma of 0.04
 S4-C1 \\sim S4A-C1A
 with sigma of 0.04
 C1-C3 \\sim C1A-C3A
 with sigma of 0.04
 C2-C3 \\sim C2A-C3A
 with sigma of 0.04
 C4-C5 \\sim C4A-C5A
 with sigma of 0.04
 C4-C6 \\sim C4A-C6A
 with sigma of 0.04
 C4-C7 \\sim C4A-C7A
 with sigma of 0.04
 C4-C9 \\sim C4A-C9A
 with sigma of 0.04
 C4-C10 \\sim C4A-C10A
 with sigma of 0.04
 C5-C7 \\sim C5A-C7A
 with sigma of 0.04
 C5-C8 \\sim C5A-C8A
 with sigma of 0.04
 C5-C9 \\sim C5A-C9A
 with sigma of 0.04
 C5-C10 \\sim C5A-C10A
 with sigma of 0.04
 C6-C8 \\sim C6A-C8A
 with sigma of 0.04
 C6-C9 \\sim C6A-C9A
 with sigma of 0.04
 C7-C9 \\sim C7A-C9A
 with sigma of 0.04
 C7-C10 \\sim C7A-C10A
 with sigma of 0.04
 C8-C10 \\sim C8A-C10A
 with sigma of 0.04
 C9-C10 \\sim C9A-C10A
 with sigma of 0.04
 Pt1A-S1A \\sim Pt1B-S1B
 with sigma of 0.02
 Pt1A-S2A \\sim Pt1B-S2B
 with sigma of 0.02
 S1A-C1A \\sim S1B-C1B
 with sigma of 0.02
 S2A-C2A \\sim S2B-C2B
 with sigma of 0.02
 S3A-C1A \\sim S3B-C1B
 with sigma of 0.02
 S3A-C3A \\sim S3B-C3B
 with sigma of 0.02
 S4A-C2A \\sim S4B-C2B
 with sigma of 0.02
 S4A-C3A \\sim S4B-C3B
 with sigma of 0.02
 C1A-C2A \\sim C1B-C2B
 with sigma of 0.02
 C4A-C8A \\sim C4B-C8B
 with sigma of 0.02
 C5A-C6A \\sim C5B-C6B
 with sigma of 0.02
 C6A-C7A \\sim C6B-C7B
 with sigma of 0.02
 C6A-C10A \\sim C6B-C10B
 with sigma of 0.02
 C7A-C8A \\sim C7B-C8B
 with sigma of 0.02
 C8A-C9A \\sim C8B-C9B
 with sigma of 0.02
 Pt1A-C1A \\sim Pt1B-C1B
 with sigma of 0.04
 Pt1A-C2A \\sim Pt1B-C2B
 with sigma of 0.04
 Pt1A-C4A \\sim Pt1B-C4B
 with sigma of 0.04
 Pt1A-C5A \\sim Pt1B-C5B
 with sigma of 0.04
 Pt1A-C6A \\sim Pt1B-C6B
 with sigma of 0.04
 Pt1A-C8A \\sim Pt1B-C8B
 with sigma of 0.04
 Pt1A-C9A \\sim Pt1B-C9B
 with sigma of 0.04
 Pt1A-C10A \\sim Pt1B-C10B
 with sigma of 0.04
 S1A-S2A \\sim S1B-S2B
 with sigma of 0.04
 S1A-S3A \\sim S1B-S3B
 with sigma of 0.04
 S1A-C2A \\sim S1B-C2B
 with sigma of 0.04
 S1A-C4A \\sim S1B-C4B
 with sigma of 0.04
 S1A-C5A \\sim S1B-C5B
 with sigma of 0.04
 S1A-C9A \\sim S1B-C9B
 with sigma of 0.04
 S1A-C10A \\sim S1B-C10B
 with sigma of 0.04
 S2A-S4A \\sim S2B-S4B
 with sigma of 0.04
 S2A-C1A \\sim S2B-C1B
 with sigma of 0.04
 S2A-C4A \\sim S2B-C4B
 with sigma of 0.04
 S2A-C5A \\sim S2B-C5B
 with sigma of 0.04
 S2A-C9A \\sim S2B-C9B
 with sigma of 0.04
 S2A-C10A \\sim S2B-C10B
 with sigma of 0.04
 S3A-S4A \\sim S3B-S4B
 with sigma of 0.04
 S3A-C2A \\sim S3B-C2B
 with sigma of 0.04
 S4A-C1A \\sim S4B-C1B
 with sigma of 0.04
 C1A-C3A \\sim C1B-C3B
 with sigma of 0.04
 C2A-C3A \\sim C2B-C3B
 with sigma of 0.04
 C4A-C5A \\sim C4B-C5B
 with sigma of 0.04
 C4A-C6A \\sim C4B-C6B
 with sigma of 0.04
 C4A-C7A \\sim C4B-C7B
 with sigma of 0.04
 C4A-C9A \\sim C4B-C9B
 with sigma of 0.04
 C4A-C10A \\sim C4B-C10B
 with sigma of 0.04
 C5A-C7A \\sim C5B-C7B
 with sigma of 0.04
 C5A-C8A \\sim C5B-C8B
 with sigma of 0.04
 C5A-C9A \\sim C5B-C9B
 with sigma of 0.04
 C5A-C10A \\sim C5B-C10B
 with sigma of 0.04
 C6A-C8A \\sim C6B-C8B
 with sigma of 0.04
 C6A-C9A \\sim C6B-C9B
 with sigma of 0.04
 C7A-C9A \\sim C7B-C9B
 with sigma of 0.04
 C7A-C10A \\sim C7B-C10B
 with sigma of 0.04
 C8A-C10A \\sim C8B-C10B
 with sigma of 0.04
 C9A-C10A \\sim C9B-C10B
 with sigma of 0.04
 F00I-C51 \\sim F3-C51A
 with sigma of 0.02
 F00J-C51 \\sim F4-C51A
 with sigma of 0.02
 F01O-C51 \\sim F01P-C51A
 with sigma of 0.02
 F02J-C48 \\sim F02K-C48A
 with sigma of 0.02
 F02Y-C48 \\sim F5-C48A
 with sigma of 0.02
 F028-C48 \\sim F0-C48A
 with sigma of 0.02
 C45-C46 \\sim C45-C46A
 with sigma of 0.02
 C45-C52 \\sim C45-C52A
 with sigma of 0.02
 C46-C47 \\sim C46A-C47A
 with sigma of 0.02
 C47-C48 \\sim C47A-C48A
 with sigma of 0.02
 C47-C49 \\sim C47A-C49A
 with sigma of 0.02
 C49-C50 \\sim C49A-C50A
 with sigma of 0.02
 C50-C51 \\sim C50A-C51A
 with sigma of 0.02
 C50-C52 \\sim C50A-C52A
 with sigma of 0.02
 F00I-F00J \\sim F3-F4
 with sigma of 0.04
 F00I-F01O \\sim F3-F01P
 with sigma of 0.04
 F00I-C50 \\sim F3-C50A
 with sigma of 0.04
 F00J-F01O \\sim F4-F01P
 with sigma of 0.04
 F00J-C50 \\sim F4-C50A
 with sigma of 0.04
 F01O-C50 \\sim F01P-C50A
 with sigma of 0.04
 F02J-F02Y \\sim F02K-F5
 with sigma of 0.04
 F02J-F028 \\sim F02K-F0
 with sigma of 0.04
 F02J-C47 \\sim F02K-C47A
 with sigma of 0.04
 F02Y-F028 \\sim F5-F0
 with sigma of 0.04
 F02Y-C47 \\sim F5-C47A
 with sigma of 0.04
 F028-C47 \\sim F0-C47A
 with sigma of 0.04
 C45-C47 \\sim C45-C47A
 with sigma of 0.04
 C45-C50 \\sim C45-C50A
 with sigma of 0.04
 C46-C48 \\sim C46A-C48A
 with sigma of 0.04
 C46-C49 \\sim C46A-C49A
 with sigma of 0.04
 C47-C50 \\sim C47A-C50A
 with sigma of 0.04
 C48-C49 \\sim C48A-C49A
 with sigma of 0.04
 C49-C51 \\sim C49A-C51A
 with sigma of 0.04
 C49-C52 \\sim C49A-C52A
 with sigma of 0.04
 C51-C52 \\sim C51A-C52A
 with sigma of 0.04
 F00V-C27 \\sim F7-C27
 with sigma of 0.02
 F01N-C27 \\sim F9-C27
 with sigma of 0.02
 F018-C27 \\sim F6-C27
 with sigma of 0.02
 F01I-C40 \\sim F13-C40
 with sigma of 0.02
 F02B-C40 \\sim F12-C40
 with sigma of 0.02
 F020-C40 \\sim F11-C40
 with sigma of 0.02
 C80-C79 \\sim C83A-C82A \\sim C80A-C79A \\sim C75A-C74A \\sim C72A-C71A \\sim
C75-C74 \\sim C72-C71 ~
 C67-C66 \\sim C64-C63 \\sim C64A-C63A \\sim C67A-C66A \\sim C83-C82
 with sigma of 0.02
 F041-C80 \\sim F04A-C80 \\sim F84-C80 \\sim F22-C83A \\sim F053-C83A \\sim
F10-C83A \\sim F029-C75A ~
 F02Z-C80A \\sim F43-C75A \\sim F054-C80A \\sim F63-C75A \\sim F029-C80A \\sim
F38-C75 \\sim F1-C75 ~
 F01Y-C72A \\sim F50-C75 \\sim F03R-C72A \\sim F03F-C72A \\sim F51-C67A \\sim
F03G-C83 \\sim F68-C83 ~
 F57-C67A \\sim F02E-C83 \\sim F043-C67A \\sim F045-C64 \\sim F59-C64 \\sim
F00Z-C64 \\sim F36-C64A ~
 F055-C64A \\sim F33-C64A \\sim F023-C56 \\sim F024-C56 \\sim F00L-C56 \\sim
F02P-C59 \\sim F01U-C59 ~
 F00R-C59 \\sim F02D-C67 \\sim F02C-C67 \\sim F8-C72 \\sim F015-C67 \\sim
F2-C72 \\sim F03L-C72
 with sigma of 0.01
 F04A-F84 \\sim F84-F041
 with sigma of 0.02
 F041-F04A \\sim F04A-F84 \\sim F84-F041
 with sigma of 0.02
 F68-F02E \\sim F68-F03G \\sim F02E-F03G
 with sigma of 0.02
 F51-F57 \\sim F57-F043 \\sim F043-F51
 with sigma of 0.02
 F33-F36 \\sim F36-F055 \\sim F055-F33
 with sigma of 0.02
 F00K-C35 \\sim F16-C35
 with sigma of 0.02
 F00X-C35 \\sim F15-C35
 with sigma of 0.02
 F032-C35 \\sim F14-C35
 with sigma of 0.02
 F029-C80A \\sim F17-C80A
 with sigma of 0.02
3. Uiso/Uaniso restraints and constraints
F00L \\sim F01U \\sim F02P \\sim F023 \\sim F024 \\sim F029 \\sim C53 \\sim C54
\\sim C55 \\sim C56 \\sim C57 \\sim C58 \\sim C59 \\sim C60 \\sim B2 \\sim F1
\\sim F2 \\sim F02Z \\sim F03L \\sim F8 \\sim F10 \\sim F22 \\sim F33 \\sim F36
\\sim F38 \\sim F043 \\sim F50 \\sim F51 \\sim F053 \\sim F054 \\sim F055 \\sim
F57 \\sim C64A \\sim C67A \\sim C68A \\sim C61A \\sim C62A \\sim C63A \\sim
C65A \\sim C66A \\sim C69 \\sim C76 \\sim C74 \\sim C73 \\sim C71 \\sim C70
\\sim C72 \\sim C75 \\sim C77A \\sim C84A \\sim C82A \\sim C81A \\sim C79A
\\sim C78A \\sim C80A \\sim C83A \\sim F00Z \\sim F01Y \\sim F02C \\sim F02E
\\sim F03F \\sim F03G \\sim F03R \\sim F04A \\sim F015 \\sim F041 \\sim F43
\\sim F045 \\sim F59 \\sim F63 \\sim F68 \\sim F84 \\sim C61 \\sim C62 \\sim
C63 \\sim C64 \\sim C65 \\sim C66 \\sim C67 \\sim C68 \\sim C69A \\sim C70A
\\sim C71A \\sim C73A \\sim C74A \\sim C76A \\sim C72A \\sim C75A \\sim C77
\\sim C78 \\sim C79 \\sim C81 \\sim C82 \\sim C86 \\sim C80 \\sim C83 \\sim
F00R \\sim F02D: within 2A with sigma of 0.04 and sigma for terminal atoms of
0.08 within 2A
Pt1A \\sim S1A \\sim S2A \\sim S3A \\sim S4A \\sim C1A \\sim C2A \\sim C3A
\\sim C4A \\sim C5A \\sim C6A \\sim C7A \\sim C8A \\sim C9A \\sim C10A \\sim
Pt1B \\sim S1B \\sim S2B \\sim S3B \\sim S4B \\sim C1B \\sim C2B \\sim C3B
\\sim C4B \\sim C5B \\sim C6B \\sim C7B \\sim C8B \\sim C9B \\sim C10B: within
2A with sigma of 0.01 and sigma for terminal atoms of 0.02 within 2A
F00I \\sim F00J \\sim F01O \\sim F02J \\sim F02Y \\sim F028 \\sim C46 \\sim C47
\\sim C48 \\sim C49 \\sim C50 \\sim C51 \\sim C52 \\sim F3 \\sim F4 \\sim F01P
\\sim F02K \\sim F5 \\sim F0 \\sim C46A \\sim C47A \\sim C48A \\sim C49A \\sim
C50A \\sim C51A \\sim C52A \\sim C45: within 2A with sigma of 0.04 and sigma
for terminal atoms of 0.08 within 2A
F01I \\sim F02B \\sim F020 \\sim C40 \\sim F11 \\sim F12 \\sim F13: within 2A
with sigma of 0.04 and sigma for terminal atoms of 0.08 within 2A
C53 \\sim C61 \\sim C77 \\sim C54 \\sim C69A \\sim C55 \\sim C79A \\sim C56
\\sim C65 \\sim C57 \\sim C74A \\sim C58 \\sim C82 \\sim C59 \\sim C80A \\sim
C60 \\sim C63 \\sim C64A \\sim C67 \\sim C67A \\sim C71A \\sim C68A \\sim C72A
\\sim C61A \\sim C79 \\sim C62A \\sim C80 \\sim C63A \\sim C78A \\sim C65A
\\sim C83A \\sim C66A \\sim C62 \\sim C69 \\sim C64 \\sim C76 \\sim C66 \\sim
C74 \\sim C68 \\sim C73 \\sim C70A \\sim C71 \\sim C73A \\sim C70 \\sim C76A
\\sim C72 \\sim C75A \\sim C75 \\sim C78 \\sim C77A \\sim C81 \\sim C84A \\sim
C86 \\sim C82A \\sim C83 \\sim C81A: within 2A with sigma of 0.04 and sigma for
terminal atoms of 0.08 within 2A
C53 \\sim F2 \\sim F84 \\sim C54 \\sim F00Z \\sim C55 \\sim F00L \\sim C56
\\sim F38 \\sim C57 \\sim F04A \\sim C58 \\sim C82 \\sim C59 \\sim F023 \\sim
C60 \\sim F10 \\sim C64A \\sim F053 \\sim C67A \\sim F02E \\sim C68A \\sim F045
\\sim C61A \\sim C79 \\sim C62A \\sim C80 \\sim C63A \\sim F01U \\sim C65A
\\sim F029 \\sim C66A \\sim F03L \\sim C69 \\sim F33 \\sim C76 \\sim F50 \\sim
C74 \\sim F055 \\sim C73 \\sim F02C \\sim C71 \\sim F03G \\sim C70 \\sim F041
\\sim C72 \\sim F63 \\sim C75 \\sim C78 \\sim C77A \\sim C81 \\sim C84A \\sim
C86 \\sim C82A \\sim C83 \\sim C81A \\sim F00R \\sim C79A \\sim F02P \\sim C78A
\\sim F024 \\sim C80A \\sim F1 \\sim C83A \\sim F02Z \\sim C61 \\sim F8 \\sim
C62 \\sim F22 \\sim C63 \\sim F36 \\sim C64 \\sim F043 \\sim C65 \\sim F51
\\sim C66 \\sim F054 \\sim C67 \\sim F57 \\sim C68 \\sim F01Y \\sim C69A \\sim
F02D \\sim C70A \\sim F03F \\sim C71A \\sim F03R \\sim C73A \\sim F015 \\sim
C74A \\sim F43 \\sim C76A \\sim F59 \\sim C72A \\sim F68 \\sim C75A \\sim C77:
within 2A with sigma of 0.01 and sigma for terminal atoms of 0.02 within 2A
F00K \\sim F00X \\sim F032 \\sim C35 \\sim F14 \\sim F15 \\sim F16: within 2A
with sigma of 0.04 and sigma for terminal atoms of 0.08 within 2A
F63 \\sim C73A \\sim C74A \\sim C76A \\sim C75A \\sim F17 \\sim F43: within 2A
with sigma of 0.04 and sigma for terminal atoms of 0.08 within 2A
Uanis(C83A) \\sim Ueq: with sigma of 0.01 and sigma for terminal atoms of 0.02
Uanis(C1B) = Uanis(C1A)
Uanis(Pt1A) = Uanis(Pt1B)
Uanis(C67A) = Uanis(C83)
Uanis(C75A) = Uanis(C80A)
Uanis(F16) = Uanis(F14)
Uanis(F00K) = Uanis(F14)
Uanis(F17) = Uanis(F029)
4. Rigid body (RIGU) restrains
 C9, C8, C7, C6, C10, C4
 with sigma for 1-2 distances of 0.004 and sigma for 1-3 distances of 0.004
 F00L, F01U, F02P, F023, F024, F029, C53, C54, C55, C56, C57, C58, C59, C60,
 B2, F1, F2, F02Z, F03L, F8, F10, F22, F33, F36, F38, F043, F50, F51, F053,
 F054, F055, F57, C64A, C67A, C68A, C61A, C62A, C63A, C65A, C66A, C69, C76, C74,
  C73, C71, C70, C72, C75, C77A, C84A, C82A, C81A, C79A, C78A, C80A, C83A, F00Z,
  F01Y, F02C, F02E, F03F, F03G, F03R, F04A, F015, F041, F43, F045, F59, F63,
 F68, F84, C61, C62, C63, C64, C65, C66, C67, C68, C69A, C70A, C71A, C73A, C74A,
  C76A, C72A, C75A, C77, C78, C79, C81, C82, C86, C80, C83, F00R, F02D
 with sigma for 1-2 distances of 0.004 and sigma for 1-3 distances of 0.004
 C4, C5, C10, C9, C8, C6, C7
 with sigma for 1-2 distances of 0.004 and sigma for 1-3 distances of 0.004
 Pt1, S1, S2, S3, S4, C1, C2, C3
 with sigma for 1-2 distances of 0.004 and sigma for 1-3 distances of 0.004
 Pt1A, S1A, S2A, S3A, S4A, C1A, C2A, C3A, C4A, C5A, C6A, C7A, C8A, C9A, C10A,
 Pt1B, S1B, S2B, S3B, S4B, C1B, C2B, C3B, C4B, C5B, C6B, C7B, C8B, C9B, C10B
 with sigma for 1-2 distances of 0.01 and sigma for 1-3 distances of 0.01
 C10, C9, C8, C7, C6, C4, C5, Pt1
 with sigma for 1-2 distances of 0.004 and sigma for 1-3 distances of 0.004
 C52, F020, B1, F00K, C27, C32, F01A, C34, C41, F00X, C35, F00D, C21, C36,
 F028, C40, F00E, C29, C42, C48, F00Y, C49, F00I, F018, C50, F00H, F01I, F02Y,
 F02B, F01J, C23, F02J, C33, C39, C44, F00J, F01N, F032, C22, C25, C43, C46,
 F01O, C37, C45, C31, C47, F00W, F00F, C28, C24, F00N, C38, C26, F00V, C30, C51
 with sigma for 1-2 distances of 0.004 and sigma for 1-3 distances of 0.004
 F00I, F00J, F01O, F02J, F02Y, F028, C46, C47, C48, C49, C50, C51, C52, F3, F4,
  F01P, F02K, F5, F0, C46A, C47A, C48A, C49A, C50A, C51A, C52A, C45
 with sigma for 1-2 distances of 0.004 and sigma for 1-3 distances of 0.004
 F00V, F01N, F018, C27, F6, F7, F9
 with sigma for 1-2 distances of 0.004 and sigma for 1-3 distances of 0.004
 F01I, F02B, F020, C40, F11, F12, F13
 with sigma for 1-2 distances of 0.004 and sigma for 1-3 distances of 0.004
 C53, C61, C77, C54, C69A, C55, C79A, C56, C65, C57, C74A, C58, C82, C59, C80A,
  C60, C63, C64A, C67, C67A, C71A, C68A, C72A, C61A, C79, C62A, C80, C63A, C78A,
  C65A, C83A, C66A, C62, C69, C64, C76, C66, C74, C68, C73, C70A, C71, C73A,
 C70, C76A, C72, C75A, C75, C78, C77A, C81, C84A, C86, C82A, C83, C81A
 with sigma for 1-2 distances of 0.004 and sigma for 1-3 distances of 0.004
 C53, F2, F84, C54, F00Z, C55, F00L, C56, F38, C57, F04A, C58, C82, C59, F023,
 C60, F10, C64A, F053, C67A, F02E, C68A, F045, C61A, C79, C62A, C80, C63A, F01U,
  C65A, F029, C66A, F03L, C69, F33, C76, F50, C74, F055, C73, F02C, C71, F03G,
 C70, F041, C72, F63, C75, C78, C77A, C81, C84A, C86, C82A, C83, C81A, F00R,
 C79A, F02P, C78A, F024, C80A, F1, C83A, F02Z, C61, F8, C62, F22, C63, F36, C64,
  F043, C65, F51, C66, F054, C67, F57, C68, F01Y, C69A, F02D, C70A, F03F, C71A,
 F03R, C73A, F015, C74A, F43, C76A, F59, C72A, F68, C75A, C77
 with sigma for 1-2 distances of 0.01 and sigma for 1-3 distances of 0.01
 F00K, F00X, F032, C35, F14, F15, F16
 with sigma for 1-2 distances of 0.004 and sigma for 1-3 distances of 0.004
 C29, C30, C31, C33, C34
 with sigma for 1-2 distances of 0.004 and sigma for 1-3 distances of 0.004
 F63, C73A, C74A, C76A, C75A, F17, F43
 with sigma for 1-2 distances of 0.004 and sigma for 1-3 distances of 0.004
5. Others
 Sof(Pt1B)=Sof(S1B)=Sof(S2B)=Sof(S3B)=Sof(S4B)=Sof(C1B)=Sof(C2B)=Sof(C3B)=
 Sof(C4B)=Sof(H4B)=Sof(C5B)=Sof(H5B)=Sof(C6B)=Sof(H6B)=Sof(C7B)=Sof(H7BA)=
 Sof(H7BB)=Sof(C8B)=Sof(H8B)=Sof(C9B)=Sof(H9B)=Sof(C10B)=Sof(H10B)=1-FVAR(1)
 Sof(Pt1A)=Sof(S1A)=Sof(S2A)=Sof(S3A)=Sof(S4A)=Sof(C1A)=Sof(C2A)=Sof(C3A)=
 Sof(C4A)=Sof(H4A)=Sof(C5A)=Sof(H5A)=Sof(C6A)=Sof(H6A)=Sof(C7A)=Sof(H7AA)=
 Sof(H7AB)=Sof(C8A)=Sof(H8A)=Sof(C9A)=Sof(H9A)=Sof(C10A)=Sof(H10A)=FVAR(1)
 Sof(F3)=Sof(F4)=Sof(F01P)=Sof(F02K)=Sof(F5)=Sof(F0)=Sof(C46A)=Sof(H46A)=
 Sof(C47A)=Sof(C48A)=Sof(C49A)=Sof(H49A)=Sof(C50A)=Sof(C51A)=Sof(C52A)=
 Sof(H52A)=1-FVAR(2)
 Sof(F00I)=Sof(F00J)=Sof(F01O)=Sof(F02J)=Sof(F02Y)=Sof(F028)=Sof(C46)=Sof(H46)=
 Sof(C47)=Sof(C48)=Sof(C49)=Sof(H49)=Sof(C50)=Sof(C51)=Sof(C52)=Sof(H52)=FVAR(2)
 Sof(F6)=Sof(F7)=Sof(F9)=1-FVAR(3)
 Sof(F00V)=Sof(F01N)=Sof(F018)=FVAR(3)
 Sof(F11)=Sof(F12)=Sof(F13)=1-FVAR(4)
 Sof(F01I)=Sof(F02B)=Sof(F020)=FVAR(4)
 Sof(C78A)=Sof(H78A)=FVAR(5)
 Sof(F14)=Sof(F15)=Sof(F16)=1-FVAR(6)
 Sof(F00K)=Sof(F00X)=Sof(F032)=FVAR(6)
 Fixed Sof: F029(0.5) F1(0.5) F2(0.5) F02Z(0.5) F03L(0.5) F8(0.5) F10(0.5)
 F22(0.5) F33(0.5) F36(0.5) F38(0.5) F043(0.5) F50(0.5) F51(0.5) F053(0.5)
 F054(0.5) F055(0.5) F57(0.5) C64A(0.5) C67A(0.5) C68A(0.5) H68A(0.5) C61A(0.5)
 C62A(0.5) H62A(0.5) C63A(0.5) C65A(0.5) H65A(0.5) C66A(0.5) C69(0.5) C76(0.5)
 H76(0.5) C74(0.5) C73(0.5) H73(0.5) C71(0.5) C70(0.5) H70(0.5) C72(0.5)
 C75(0.5) C77A(0.5) C84A(0.5) H84A(0.5) C82A(0.5) C81A(0.5) H81A(0.5) C79A(0.5)
 C80A(0.5) C83A(0.5) F00Z(0.5) F01Y(0.5) F02C(0.5) F02D(0.5) F02E(0.5)
 F03F(0.5) F03G(0.5) F03R(0.5) F04A(0.5) F015(0.5) F041(0.5) F43(0.5) F045(0.5)
 F59(0.5) F63(0.5) F68(0.5) F84(0.5) C61(0.5) C62(0.5) H62(0.5) C63(0.5)
 C64(0.5) C65(0.5) H65(0.5) C66(0.5) C67(0.5) C68(0.5) H68(0.5) C69A(0.5)
 C70A(0.5) H70A(0.5) C71A(0.5) C73A(0.5) H73A(0.5) C74A(0.5) C76A(0.5)
 H76A(0.5) C72A(0.5) C75A(0.5) C77(0.5) C78(0.5) H78(0.5) C79(0.5) C81(0.5)
 H81(0.5) C82(0.5) C86(0.5) H86(0.5) C80(0.5) C83(0.5) F17(0.5)
6.a Ternary CH refined with riding coordinates:
 C4(H4), C5(H5), C6(H6), C8(H8), C9(H9), C10(H10), C4A(H4A), C5A(H5A),
 C6A(H6A), C8A(H8A), C9A(H9A), C10A(H10A), C4B(H4B), C5B(H5B), C6B(H6B),
 C8B(H8B), C9B(H9B), C10B(H10B)
6.b Secondary CH2 refined with riding coordinates:
 C7(H7A,H7B), C7A(H7AA,H7AB), C7B(H7BA,H7BB)
6.c Aromatic/amide H refined with riding coordinates:
 C54(H54), C57(H57), C60(H60), C68A(H68A), C62A(H62A), C65A(H65A), C76(H76),
 C73(H73), C70(H70), C84A(H84A), C81A(H81A), C78A(H78A), C62(H62), C65(H65),
 C68(H68), C70A(H70A), C73A(H73A), C76A(H76A), C78(H78), C81(H81), C86(H86),
 C22(H22), C25(H25), C28(H28), C30(H30), C33(H33), C36(H36), C38(H38), C41(H41),
  C44(H44), C46(H46), C49(H49), C52(H52), C46A(H46A), C49A(H49A), C52A(H52A)
6.d Fitted hexagon refined as free rotating group:
 C68A(C61A,C62A,C63A,C65A,C66A), C69(C76,C74,C73,C71,C70), C77A(C84A,C82A,C81A,
 C79A,C78A), C69A(C70A,C71A,C73A,C74A,C76A), C77(C78,C79,C81,C82,C86)
;
_smtbx_masks_void_probe_radius 1.2
_smtbx_masks_void_truncation_radius 1.2
_olex2_submission_special_instructions 'No special instructions were received'
_oxdiff_exptl_absorpt_empirical_details
;
Empirical correction (ABSPACK) includes:
- Absorption correction using spherical harmonics
- Frame scaling
;
_oxdiff_exptl_absorpt_empirical_full_max 1.329
_oxdiff_exptl_absorpt_empirical_full_min 0.811

loop_
_space_group_symop_operation_xyz
'x, y, z'
'-x, -y, -z'

loop_
_atom_site_label
_atom_site_type_symbol
_atom_site_fract_x
_atom_site_fract_y
_atom_site_fract_z
_atom_site_U_iso_or_equiv
_atom_site_adp_type
_atom_site_occupancy
_atom_site_site_symmetry_order
_atom_site_calc_flag
_atom_site_refinement_flags_posn
_atom_site_refinement_flags_adp
_atom_site_refinement_flags_occupancy
_atom_site_disorder_assembly
_atom_site_disorder_group
Pt1 Pt -0.23269(5) 0.07110(3) 0.77189(3) 0.06363(18) Uani 1 1 d D . . . .
S1 S -0.0807(3) 0.1103(2) 0.79202(19) 0.0933(15) Uani 1 1 d D . . . .
S2 S -0.2669(2) -0.00427(15) 0.87022(15) 0.0499(7) Uani 1 1 d D . . . .
S3 S 0.0213(3) 0.06786(18) 0.90539(17) 0.0657(10) Uani 1 1 d D . . . .
S4 S -0.1429(2) -0.03178(13) 0.97498(13) 0.0419(6) Uani 1 1 d D . . . .
C1 C -0.0797(10) 0.0598(6) 0.8667(6) 0.057(3) Uani 1 1 d D . . . .
C2 C -0.1594(8) 0.0114(5) 0.9004(5) 0.041(2) Uani 1 1 d D . . . .
C3 C -0.0265(8) 0.0080(5) 0.9741(5) 0.037(2) Uani 1 1 d D . . . .
C4 C -0.3236(9) 0.0251(6) 0.7201(6) 0.078(4) Uani 1 1 d D . . . .
H4 H -0.338681 -0.022714 0.731259 0.094 Uiso 1 1 calc R U . . .
C5 C -0.3933(7) 0.0668(6) 0.7510(6) 0.070(3) Uani 1 1 d D . . . .
H5 H -0.464119 0.052352 0.786897 0.084 Uiso 1 1 calc R U . . .
C6 C -0.3822(10) 0.1315(6) 0.6998(6) 0.084(4) Uani 1 1 d D . . . .
H6 H -0.442375 0.164090 0.709090 0.100 Uiso 1 1 calc R U . . .
C7 C -0.3638(13) 0.1073(8) 0.6352(7) 0.091(5) Uani 1 1 d D . . . .
H7A H -0.339701 0.142209 0.594343 0.109 Uiso 1 1 calc R U . . .
H7B H -0.429394 0.083287 0.633946 0.109 Uiso 1 1 calc R U . . .
C8 C -0.2681(11) 0.0630(6) 0.6489(6) 0.093(4) Uani 1 1 d D . . . .
H8 H -0.231649 0.037154 0.614847 0.112 Uiso 1 1 calc R U . . .
C9 C -0.1929(11) 0.1092(7) 0.6646(4) 0.093(4) Uani 1 1 d D . . . .
H9 H -0.114899 0.121457 0.636080 0.112 Uiso 1 1 calc R U . . .
C10 C -0.2625(10) 0.1511(5) 0.6952(5) 0.083(4) Uani 1 1 d D . . . .
H10 H -0.240067 0.196897 0.691333 0.100 Uiso 1 1 calc R U . . .
F00L F 0.0845(8) 0.4003(5) 0.4621(6) 0.109(3) Uani 1 1 d D U . . .
F00R F 0.4910(10) 0.4642(6) 0.2512(5) 0.125(4) Uani 1 1 d D U . . .
F01U F 0.5795(11) 0.4969(6) 0.3105(5) 0.144(4) Uani 1 1 d D U . . .
F02P F 0.6245(11) 0.4134(6) 0.2763(6) 0.148(4) Uani 1 1 d D U . . .
F023 F 0.1392(11) 0.4189(6) 0.5403(5) 0.144(4) Uani 1 1 d D U . . .
F024 F 0.1584(11) 0.4910(4) 0.4508(7) 0.142(4) Uani 1 1 d D U . . .
F029 F 0.879(2) 0.2416(10) 0.5368(14) 0.108(4) Uani 0.5 1 d D U P A 1
C53 C 0.4068(11) 0.3122(5) 0.4510(6) 0.050(2) Uani 1 1 d . U . . .
C54 C 0.3043(11) 0.3402(6) 0.4749(6) 0.054(2) Uani 1 1 d . U . . .
H54 H 0.250452 0.316336 0.512694 0.065 Uiso 1 1 calc R U . . .
C55 C 0.2780(10) 0.4029(6) 0.4447(7) 0.068(2) Uani 1 1 d D U . . .
C56 C 0.1662(9) 0.4284(4) 0.4746(5) 0.093(3) Uani 1 1 d D U . . .
C57 C 0.3515(15) 0.4370(7) 0.3889(7) 0.076(3) Uani 1 1 d . U . . .
H57 H 0.333710 0.479260 0.368001 0.091 Uiso 1 1 calc R U . . .
C58 C 0.4530(13) 0.4094(7) 0.3630(6) 0.077(3) Uani 1 1 d D U . . .
C59 C 0.5351(11) 0.4453(5) 0.3017(5) 0.105(3) Uani 1 1 d D U . . .
C60 C 0.4794(13) 0.3503(7) 0.3931(7) 0.065(3) Uani 1 1 d . U . . .
H60 H 0.550397 0.333274 0.374570 0.078 Uiso 1 1 calc R U . . .
B2 B 0.4361(13) 0.2400(7) 0.4880(8) 0.057(3) Uiso 1 1 d . U . . .
F1 F 0.5992(17) 0.0110(11) 0.5236(10) 0.104(5) Uani 0.5 1 d D U P B 1
F2 F 0.5462(17) 0.2042(9) 0.2295(9) 0.090(4) Uani 0.5 1 d D U P B 1
F02Z F 0.8760(19) 0.2892(12) 0.4487(11) 0.106(4) Uani 0.5 1 d D U P A 1
F03L F 0.5386(17) 0.1015(8) 0.2483(9) 0.090(4) Uani 0.5 1 d D U P B 1
F8 F 0.3967(13) 0.1572(9) 0.2779(9) 0.086(4) Uani 0.5 1 d D U P B 1
F10 F 0.5638(16) 0.3795(9) 0.6928(10) 0.101(5) Uani 0.5 1 d D U P A 1
F22 F 0.4519(18) 0.2925(8) 0.7323(8) 0.093(4) Uani 0.5 1 d D U P A 1
F33 F 0.0223(14) 0.0857(10) 0.5471(10) 0.091(4) Uani 0.5 1 d D U P C 1
F36 F 0.1451(14) 0.0864(8) 0.4622(8) 0.091(3) Uani 0.5 1 d D U P C 1
F38 F 0.6982(17) -0.0014(9) 0.4276(10) 0.100(4) Uani 0.5 1 d D U P B 1
F043 F 0.2133(14) 0.1199(9) 0.7524(9) 0.097(4) Uani 0.5 1 d D U P C 1
F50 F 0.7477(15) 0.0579(10) 0.4820(10) 0.094(4) Uani 0.5 1 d D U P B 1
F51 F 0.3637(11) 0.0721(9) 0.7103(8) 0.096(4) Uani 0.5 1 d D U P C 1
F053 F 0.4037(16) 0.3711(9) 0.6775(11) 0.078(4) Uani 0.5 1 d D U P A 1
F054 F 0.8796(16) 0.3529(9) 0.5087(12) 0.115(5) Uani 0.5 1 d D U P A 1
F055 F 0.0514(16) 0.1636(9) 0.4676(9) 0.106(4) Uani 0.5 1 d D U P C 1
F57 F 0.2006(15) 0.0351(8) 0.7188(11) 0.102(4) Uani 0.5 1 d D U P C 1
C64A C 0.1046(12) 0.1235(8) 0.5053(7) 0.075(3) Uani 0.5 1 d D U P C 1
C67A C 0.2620(11) 0.0879(7) 0.7058(6) 0.070(2) Uani 0.5 1 d D U P C 1
C68A C 0.3459(12) 0.1646(8) 0.5994(7) 0.048(3) Uani 0.5 1 d G U P C 1
H68A H 0.402699 0.173578 0.618396 0.058 Uiso 0.5 1 calc R U P C 1
C61A C 0.3437(11) 0.1992(7) 0.5361(7) 0.048(3) Uani 0.5 1 d G U P C 1
C62A C 0.2606(13) 0.1861(8) 0.5083(6) 0.052(3) Uani 0.5 1 d G U P C 1
H62A H 0.259089 0.209694 0.465070 0.063 Uiso 0.5 1 calc R U P C 1
C63A C 0.1798(11) 0.1383(8) 0.5438(7) 0.061(3) Uani 0.5 1 d DG U P C 1
C65A C 0.1820(12) 0.1038(7) 0.6071(7) 0.058(3) Uani 0.5 1 d G U P C 1
H65A H 0.126740 0.071148 0.631387 0.069 Uiso 0.5 1 calc R U P C 1
C66A C 0.2651(13) 0.1169(8) 0.6349(6) 0.059(3) Uani 0.5 1 d DG U P C 1
C69 C 0.5119(14) 0.1987(7) 0.4344(7) 0.055(3) Uani 0.5 1 d G U P B 1
C76 C 0.5675(15) 0.1464(8) 0.4631(6) 0.061(3) Uani 0.5 1 d G U P B 1
H76 H 0.580443 0.144865 0.505289 0.073 Uiso 0.5 1 calc R U P B 1
C74 C 0.6042(15) 0.0963(7) 0.4299(8) 0.069(3) Uani 0.5 1 d DG U P B 1
C73 C 0.5853(14) 0.0985(7) 0.3682(8) 0.064(4) Uani 0.5 1 d G U P B 1
H73 H 0.610347 0.064325 0.345540 0.077 Uiso 0.5 1 calc R U P B 1
C71 C 0.5296(14) 0.1508(8) 0.3395(6) 0.060(3) Uani 0.5 1 d DG U P B 1
C70 C 0.4929(13) 0.2009(6) 0.3726(7) 0.053(3) Uani 0.5 1 d G U P B 1
H70 H 0.454878 0.236629 0.353059 0.064 Uiso 0.5 1 calc R U P B 1
C72 C 0.5040(13) 0.1519(8) 0.2751(7) 0.069(3) Uani 0.5 1 d D U P B 1
C75 C 0.6609(14) 0.0415(7) 0.4646(8) 0.080(3) Uani 0.5 1 d D U P B 1
C77A C 0.5322(12) 0.2727(8) 0.5251(7) 0.059(3) Uani 0.5 1 d G U P A 1
C84A C 0.4799(9) 0.2945(8) 0.5830(8) 0.054(3) Uani 0.5 1 d G U P A 1
H84A H 0.400393 0.294844 0.598139 0.065 Uiso 0.5 1 calc R U P A 1
C82A C 0.5439(13) 0.3157(8) 0.6186(7) 0.063(3) Uani 0.5 1 d DG U P A 1
C81A C 0.6603(12) 0.3152(9) 0.5964(9) 0.069(4) Uani 0.5 1 d G U P A 1
H81A H 0.704011 0.329706 0.620719 0.082 Uiso 0.5 1 calc R U P A 1
C79A C 0.7126(9) 0.2934(9) 0.5385(9) 0.078(3) Uani 0.5 1 d DG U P A 1
C78A C 0.6485(12) 0.2721(9) 0.5029(7) 0.067(3) Uani 0.53(3) 1 d G U P A 1
H78A H 0.684279 0.257194 0.463324 0.080 Uiso 0.53(3) 1 calc R U P A 1
C80A C 0.8366(10) 0.2964(9) 0.5109(11) 0.093(3) Uani 0.5 1 d D U P A 1
C83A C 0.4968(13) 0.3398(8) 0.6811(7) 0.073(3) Uani 0.5 1 d D U P A 1
F00Z F 0.0625(16) 0.0752(12) 0.5502(10) 0.089(4) Uani 0.5 1 d D U P C 2
F01Y F 0.6577(15) 0.0192(10) 0.5071(11) 0.094(4) Uani 0.5 1 d D U P C 2
F02C F 0.4760(12) 0.0769(7) 0.2965(8) 0.063(3) Uani 0.5 1 d D U P C 2
F02D F 0.3562(12) 0.1303(7) 0.2536(7) 0.062(3) Uani 0.5 1 d D U P C 2
F02E F 0.1983(12) 0.0708(8) 0.7715(7) 0.086(4) Uani 0.5 1 d D U P C 2
F03F F 0.7447(15) 0.0484(10) 0.4025(8) 0.089(4) Uani 0.5 1 d D U P C 2
F03G F 0.3637(12) 0.0459(8) 0.7423(9) 0.108(5) Uani 0.5 1 d D U P C 2
F03R F 0.8281(13) 0.0403(9) 0.4749(9) 0.092(4) Uani 0.5 1 d D U P C 2
F04A F 0.3135(18) 0.2925(8) 0.7737(8) 0.112(5) Uani 0.5 1 d D U P C 2
F015 F 0.4946(14) 0.1789(9) 0.2585(9) 0.078(3) Uani 0.5 1 d D U P C 2
F041 F 0.1960(12) 0.3067(11) 0.7077(10) 0.145(6) Uani 0.5 1 d D U P C 2
F43 F 0.8006(15) 0.3346(9) 0.4821(11) 0.104(4) Uani 0.5 1 d D U P C 2
F045 F 0.0111(15) 0.1537(10) 0.5121(12) 0.117(5) Uani 0.5 1 d D U P C 2
F59 F 0.0549(16) 0.0609(9) 0.4648(9) 0.103(4) Uani 0.5 1 d D U P C 2
F63 F 0.9292(16) 0.2754(12) 0.4367(12) 0.108(5) Uani 0.5 1 d D U P C 2
F68 F 0.2609(15) 0.0311(8) 0.6884(8) 0.096(4) Uani 0.5 1 d D U P C 2
F84 F 0.3603(16) 0.3613(9) 0.6769(11) 0.097(5) Uani 0.5 1 d D U P C 2
C61 C 0.3620(19) 0.1893(12) 0.4571(11) 0.048(3) Uani 0.5 1 d . U P C 2
C62 C 0.253(2) 0.1657(13) 0.4860(13) 0.055(3) Uani 0.5 1 d . U P C 2
H62 H 0.213616 0.173285 0.528744 0.066 Uiso 0.5 1 calc R U P C 2
C63 C 0.1977(15) 0.1305(13) 0.4536(12) 0.065(3) Uani 0.5 1 d D U P C 2
C64 C 0.0792(17) 0.1095(8) 0.4884(9) 0.080(3) Uani 0.5 1 d D U P C 2
C65 C 0.255(2) 0.1194(13) 0.3919(13) 0.058(3) Uani 0.5 1 d . U P C 2
H65 H 0.220813 0.094059 0.370940 0.069 Uiso 0.5 1 calc R U P C 2
C66 C 0.3623(19) 0.1445(12) 0.3595(9) 0.053(3) Uani 0.5 1 d D U P C 2
C67 C 0.4215(13) 0.1319(7) 0.2925(8) 0.060(3) Uani 0.5 1 d D U P C 2
C68 C 0.414(2) 0.1784(12) 0.3912(12) 0.051(3) Uani 0.5 1 d . U P C 2
H68 H 0.487028 0.195512 0.368535 0.062 Uiso 0.5 1 calc R U P C 2
C69A C 0.5603(10) 0.2102(8) 0.4800(9) 0.057(3) Uani 0.5 1 d G U P C 2
C70A C 0.5906(12) 0.1475(7) 0.4730(10) 0.059(3) Uani 0.5 1 d G U P C 2
H70A H 0.536498 0.118240 0.470999 0.071 Uiso 0.5 1 calc R U P C 2
C71A C 0.7002(14) 0.1275(6) 0.4688(10) 0.069(3) Uani 0.5 1 d DG U P C 2
C73A C 0.7794(10) 0.1703(8) 0.4716(10) 0.072(4) Uani 0.5 1 d G U P C 2
H73A H 0.854309 0.156620 0.468781 0.086 Uiso 0.5 1 calc R U P C 2
C74A C 0.7491(12) 0.2330(8) 0.4787(10) 0.076(3) Uani 0.5 1 d DG U P C 2
C76A C 0.6395(14) 0.2530(6) 0.4829(10) 0.063(3) Uani 0.5 1 d G U P C 2
H76A H 0.618777 0.295873 0.487686 0.075 Uiso 0.5 1 calc R U P C 2
C72A C 0.7325(14) 0.0600(7) 0.4623(9) 0.080(3) Uani 0.5 1 d D U P C 2
C75A C 0.8366(13) 0.2746(9) 0.4856(14) 0.093(3) Uani 0.5 1 d D U P C 2
C77 C 0.3761(13) 0.2188(7) 0.5739(5) 0.048(3) Uani 0.5 1 d G U P C 2
C78 C 0.3695(13) 0.2690(5) 0.6073(7) 0.054(3) Uani 0.5 1 d G U P C 2
H78 H 0.391411 0.311895 0.582591 0.065 Uiso 0.5 1 calc R U P C 2
C79 C 0.3308(14) 0.2566(6) 0.6767(7) 0.065(3) Uani 0.5 1 d DG U P C 2
C81 C 0.2987(13) 0.1939(7) 0.7128(5) 0.055(3) Uani 0.5 1 d G U P C 2
H81 H 0.272241 0.185340 0.760313 0.066 Uiso 0.5 1 calc R U P C 2
C82 C 0.3053(13) 0.1437(5) 0.6795(7) 0.057(3) Uani 0.5 1 d DG U P C 2
C86 C 0.3440(14) 0.1561(6) 0.6100(7) 0.048(3) Uani 0.5 1 d G U P C 2
H86 H 0.348516 0.121827 0.587236 0.058 Uiso 0.5 1 calc R U P C 2
C80 C 0.2986(13) 0.3100(7) 0.7133(7) 0.091(4) Uani 0.5 1 d D U P C 2
C83 C 0.2836(10) 0.0754(5) 0.7178(7) 0.070(2) Uani 0.5 1 d D U P C 2
F00D F 0.2515(6) 0.1519(5) -0.1235(4) 0.084(3) Uani 1 1 d D . . . .
F00E F 0.4267(7) 0.1657(4) -0.1698(4) 0.086(2) Uani 1 1 d D . . . .
F00F F 0.3592(8) 0.0728(4) -0.1235(4) 0.092(3) Uani 1 1 d D . . . .
F00H F 0.1057(7) 0.3106(6) 0.3130(5) 0.118(4) Uani 1 1 d D . . . .
F00I F -0.1090(15) 0.1309(9) 0.0392(8) 0.052(4) Uani 0.51(2) 1 d D U P D 1
F00J F -0.2294(18) 0.1598(11) 0.1205(16) 0.084(7) Uani 0.51(2) 1 d D U P D 1
F00K F 0.6054(14) 0.0428(9) 0.0194(12) 0.087(3) Uani 0.68(2) 1 d D U P E 1
F00N F 0.3849(7) 0.3927(5) -0.1425(5) 0.123(4) Uani 1 1 d D . . . .
F00V F -0.110(2) 0.4483(8) 0.0023(11) 0.090(6) Uani 0.66(4) 1 d D . P F 1
F00W F 0.2455(9) 0.4039(6) -0.1791(4) 0.123(4) Uani 1 1 d D . . . .
F00X F 0.539(2) 0.0663(9) 0.1159(6) 0.096(5) Uani 0.68(2) 1 d D U P E 1
F00Y F 0.2539(9) 0.2897(6) 0.3454(5) 0.121(4) Uani 1 1 d D . . . .
F01A F 0.2856(10) 0.4766(3) -0.1384(6) 0.141(5) Uani 1 1 d D . . . .
F01I F 0.5930(18) 0.3618(13) 0.0487(7) 0.103(6) Uani 0.68(4) 1 d D U P G 1
F01J F 0.2172(9) 0.3839(5) 0.3038(6) 0.121(4) Uani 1 1 d D . . . .
F01N F -0.1018(15) 0.4171(12) 0.1002(9) 0.088(6) Uani 0.66(4) 1 d D . P F 1
F01O F -0.1889(16) 0.0628(7) 0.1242(11) 0.074(5) Uani 0.51(2) 1 d D U P D 1
F02B F 0.595(2) 0.3912(11) 0.1330(14) 0.111(8) Uani 0.68(4) 1 d D U P G 1
F02J F -0.059(2) 0.0810(12) 0.3459(9) 0.119(9) Uani 0.51(2) 1 d D U P D 1
F02Y F -0.0205(17) -0.0011(8) 0.3083(10) 0.093(6) Uani 0.51(2) 1 d D U P D 1
F018 F -0.1579(9) 0.3504(6) 0.0563(16) 0.097(9) Uani 0.66(4) 1 d D . P F 1
F020 F 0.626(2) 0.2898(10) 0.131(2) 0.141(10) Uani 0.68(4) 1 d D U P G 1
F028 F 0.1102(15) 0.0514(10) 0.3125(8) 0.075(5) Uani 0.51(2) 1 d D U P D 1
F032 F 0.6559(11) 0.1294(7) 0.0293(15) 0.134(8) Uani 0.68(2) 1 d D U P E 1
C21 C 0.1781(8) 0.2973(4) 0.0394(5) 0.0345(19) Uani 1 1 d . . . . .
C22 C 0.2449(9) 0.3292(5) -0.0221(6) 0.043(2) Uani 1 1 d . . . . .
H22 H 0.319170 0.314619 -0.037364 0.051 Uiso 1 1 calc R U . . .
C23 C 0.2079(9) 0.3813(5) -0.0621(5) 0.050(3) Uani 1 1 d D . . . .
C24 C 0.2809(7) 0.4131(4) -0.1289(5) 0.076(3) Uani 1 1 d D . . . .
C25 C 0.1004(10) 0.4026(5) -0.0414(6) 0.053(3) Uani 1 1 d . . . . .
H25 H 0.073811 0.437460 -0.069649 0.064 Uiso 1 1 calc R U . . .
C26 C 0.0317(7) 0.3741(5) 0.0193(6) 0.048(3) Uani 1 1 d D . . . .
C27 C -0.0843(7) 0.3974(4) 0.0437(5) 0.060(3) Uani 1 1 d D . . . .
C28 C 0.0709(8) 0.3224(5) 0.0596(5) 0.036(2) Uani 1 1 d . . . . .
H28 H 0.023215 0.303532 0.102423 0.043 Uiso 1 1 calc R U . . .
C29 C 0.3125(8) 0.1926(5) 0.0428(5) 0.036(2) Uani 1 1 d . . . . .
C30 C 0.2986(8) 0.1814(5) -0.0159(5) 0.037(2) Uani 1 1 d . . . . .
H30 H 0.237828 0.201444 -0.031373 0.045 Uiso 1 1 calc R U . . .
C31 C 0.3686(8) 0.1425(5) -0.0531(5) 0.045(2) Uani 1 1 d D . . . .
C32 C 0.3515(6) 0.1335(3) -0.1170(4) 0.057(3) Uani 1 1 d D . . . .
C33 C 0.4591(9) 0.1130(5) -0.0331(7) 0.056(3) Uani 1 1 d . . . . .
H33 H 0.510289 0.088115 -0.059696 0.067 Uiso 1 1 calc R U . . .
C34 C 0.4723(8) 0.1212(5) 0.0268(7) 0.053(3) Uani 1 1 d D . . . .
C35 C 0.5679(8) 0.0900(5) 0.0508(6) 0.083(3) Uani 1 1 d D U . . .
C36 C 0.4021(8) 0.1604(5) 0.0634(7) 0.047(3) Uani 1 1 d . . . . .
H36 H 0.414925 0.165774 0.103910 0.056 Uiso 1 1 calc R U . . .
C37 C 0.2815(9) 0.2702(5) 0.1319(6) 0.048(2) Uani 1 1 d . . . . .
C38 C 0.3930(9) 0.2917(5) 0.1078(7) 0.055(3) Uani 1 1 d . . . . .
H38 H 0.435494 0.284350 0.065545 0.066 Uiso 1 1 calc R U . . .
C39 C 0.4448(8) 0.3231(6) 0.1423(8) 0.072(3) Uani 1 1 d D . . . .
C40 C 0.5661(8) 0.3407(5) 0.1143(7) 0.086(4) Uani 1 1 d D U . . .
C41 C 0.3864(11) 0.3320(7) 0.2045(9) 0.081(4) Uani 1 1 d . . . . .
H41 H 0.421746 0.351424 0.229914 0.097 Uiso 1 1 calc R U . . .
C42 C 0.2741(10) 0.3121(6) 0.2300(5) 0.067(3) Uani 1 1 d D . . . .
C43 C 0.2137(7) 0.3235(4) 0.2973(5) 0.086(4) Uani 1 1 d D . . . .
C44 C 0.2232(10) 0.2824(6) 0.1943(7) 0.056(3) Uani 1 1 d . . . . .
H44 H 0.146430 0.269804 0.212513 0.067 Uiso 1 1 calc R U . . .
C45 C 0.1213(8) 0.1858(5) 0.1332(5) 0.0357(18) Uani 1 1 d D U . . .
C46 C 0.109(2) 0.1428(17) 0.1963(12) 0.038(5) Uani 0.51(2) 1 d D U P D 1
H46 H 0.165750 0.143862 0.217817 0.045 Uiso 0.51(2) 1 calc R U P D 1
C47 C 0.019(2) 0.0989(12) 0.2298(9) 0.050(5) Uani 0.51(2) 1 d D U P D 1
C48 C 0.0135(14) 0.0594(8) 0.2979(7) 0.062(5) Uani 0.51(2) 1 d D U P D 1
C49 C -0.062(2) 0.0913(14) 0.1988(13) 0.048(5) Uani 0.51(2) 1 d D U P D 1
H49 H -0.121881 0.060952 0.220288 0.058 Uiso 0.51(2) 1 calc R U P D 1
C50 C -0.0532(17) 0.1284(13) 0.1364(11) 0.039(4) Uani 0.51(2) 1 d D U P D 1
C51 C -0.1438(12) 0.1215(7) 0.1049(8) 0.049(4) Uani 0.51(2) 1 d D U P D 1
C52 C 0.033(6) 0.175(4) 0.108(2) 0.036(7) Uani 0.51(2) 1 d D U P D 1
H52 H 0.030986 0.202250 0.066077 0.044 Uiso 0.51(2) 1 calc R U P D 1
B1 B 0.2236(9) 0.2364(5) 0.0876(6) 0.034(2) Uani 1 1 d . . . . .
Pt1A Pt 0.08974(16) 0.48948(7) 0.21763(8) 0.0831(4) Uani 0.5861(17) 1 d D U P H 1
S1A S 0.1447(9) 0.4482(4) 0.1247(4) 0.094(2) Uani 0.5861(17) 1 d D U P H 1
S2A S 0.2583(8) 0.5372(4) 0.1971(4) 0.099(2) Uani 0.5861(17) 1 d D U P H 1
S3A S 0.3636(10) 0.4583(4) 0.0213(5) 0.106(2) Uani 0.5861(17) 1 d D U P H 1
S4A S 0.4653(9) 0.5336(4) 0.0858(5) 0.109(2) Uani 0.5861(17) 1 d D U P H 1
C1A C 0.2799(17) 0.4752(13) 0.0935(11) 0.096(2) Uani 0.5861(17) 1 d D U P H 1
C2A C 0.3305(17) 0.5089(13) 0.1273(11) 0.105(3) Uani 0.5861(17) 1 d D U P H 1
C3A C 0.479(2) 0.4994(18) 0.0188(14) 0.105(4) Uani 0.5861(17) 1 d D U P H 1
C4A C 0.0310(17) 0.4877(11) 0.3234(9) 0.096(3) Uani 0.5861(17) 1 d D U P H 1
H4A H 0.082958 0.491504 0.350848 0.116 Uiso 0.5861(17) 1 calc R U P H 1
C5A C -0.0118(18) 0.5391(10) 0.2910(11) 0.099(3) Uani 0.5861(17) 1 d D U P H 1
H5A H 0.005324 0.584447 0.292208 0.118 Uiso 0.5861(17) 1 calc R U P H 1
C6A C -0.1302(18) 0.5174(10) 0.2920(11) 0.100(3) Uani 0.5861(17) 1 d D U P H 1
H6A H -0.184467 0.552223 0.282517 0.120 Uiso 0.5861(17) 1 calc R U P H 1
C7A C -0.1648(19) 0.4689(12) 0.3583(11) 0.101(3) Uani 0.5861(17) 1 d D U P H 1
H7AA H -0.231209 0.442332 0.363022 0.121 Uiso 0.5861(17) 1 calc R U P H 1
H7AB H -0.175664 0.488937 0.397381 0.121 Uiso 0.5861(17) 1 calc R U P H 1
C8A C -0.0545(19) 0.4323(10) 0.3429(10) 0.097(3) Uani 0.5861(17) 1 d D U P H 1
H8A H -0.044873 0.393800 0.377863 0.116 Uiso 0.5861(17) 1 calc R U P H 1
C9A C -0.0486(17) 0.4203(9) 0.2733(10) 0.092(3) Uani 0.5861(17) 1 d D U P H 1
H9A H -0.053641 0.376203 0.264456 0.111 Uiso 0.5861(17) 1 calc R U P H 1
C10A C -0.0892(16) 0.4742(11) 0.2407(10) 0.094(3) Uani 0.5861(17) 1 d D U P H 1
H10A H -0.127338 0.473056 0.205354 0.113 Uiso 0.5861(17) 1 calc R U P H 1
Pt1B Pt 0.0302(2) 0.49528(10) 0.24229(12) 0.0831(4) Uani 0.4139(17) 1 d D U P H 2
S1B S 0.0814(9) 0.4437(5) 0.1568(5) 0.080(2) Uani 0.4139(17) 1 d D U P H 2
S2B S 0.1883(11) 0.5574(6) 0.2026(7) 0.120(3) Uani 0.4139(17) 1 d D U P H 2
S3B S 0.2953(11) 0.4523(5) 0.0481(6) 0.083(2) Uani 0.4139(17) 1 d D U P H 2
S4B S 0.3885(13) 0.5517(6) 0.0879(7) 0.120(3) Uani 0.4139(17) 1 d D U P H 2
C1B C 0.213(2) 0.4753(18) 0.1176(16) 0.096(2) Uani 0.4139(17) 1 d D U P H 2
C2B C 0.262(2) 0.5208(16) 0.1397(15) 0.106(3) Uani 0.4139(17) 1 d D U P H 2
C3B C 0.409(2) 0.4994(18) 0.0355(18) 0.103(3) Uani 0.4139(17) 1 d D U P H 2
C4B C -0.024(2) 0.5189(15) 0.3391(11) 0.100(3) Uani 0.4139(17) 1 d D U P H 2
H4B H 0.028121 0.535604 0.359909 0.119 Uiso 0.4139(17) 1 calc R U P H 2
C5B C -0.080(2) 0.5585(11) 0.3005(13) 0.101(4) Uani 0.4139(17) 1 d D U P H 2
H5B H -0.071213 0.606802 0.289414 0.121 Uiso 0.4139(17) 1 calc R U P H 2
C6B C -0.192(2) 0.5233(13) 0.3130(13) 0.100(4) Uani 0.4139(17) 1 d D U P H 2
H6B H -0.253214 0.550330 0.299628 0.120 Uiso 0.4139(17) 1 calc R U P H 2
C7B C -0.215(2) 0.4889(16) 0.3858(13) 0.102(4) Uani 0.4139(17) 1 d D U P H 2
H7BA H -0.277126 0.456368 0.400088 0.123 Uiso 0.4139(17) 1 calc R U P H 2
H7BB H -0.228233 0.519005 0.416704 0.123 Uiso 0.4139(17) 1 calc R U P H 2
C8B C -0.098(2) 0.4587(13) 0.3741(12) 0.100(4) Uani 0.4139(17) 1 d D U P H 2
H8B H -0.079863 0.430112 0.413873 0.120 Uiso 0.4139(17) 1 calc R U P H 2
C9B C -0.094(2) 0.4278(11) 0.3144(13) 0.098(3) Uani 0.4139(17) 1 d D U P H 2
H9B H -0.091752 0.379901 0.317334 0.117 Uiso 0.4139(17) 1 calc R U P H 2
C10B C -0.1477(18) 0.4693(14) 0.2753(13) 0.097(3) Uani 0.4139(17) 1 d D U P H 2
H10B H -0.187459 0.454810 0.245937 0.116 Uiso 0.4139(17) 1 calc R U P H 2
F3 F -0.1177(19) 0.1064(13) 0.0674(13) 0.082(6) Uani 0.49(2) 1 d D U P D 2
F4 F -0.204(2) 0.1764(9) 0.1154(15) 0.066(6) Uani 0.49(2) 1 d D U P D 2
F01P F -0.2209(17) 0.0779(12) 0.1652(16) 0.116(9) Uani 0.49(2) 1 d D U P D 2
F02K F -0.0091(14) 0.1194(11) 0.3485(8) 0.070(5) Uani 0.49(2) 1 d D U P D 2
F5 F 0.019(2) 0.0241(9) 0.3294(9) 0.093(6) Uani 0.49(2) 1 d D U P D 2
F0 F 0.1541(14) 0.0845(11) 0.3169(8) 0.071(6) Uani 0.49(2) 1 d D U P D 2
C46A C 0.131(3) 0.1559(18) 0.1973(12) 0.036(5) Uani 0.49(2) 1 d D U P D 2
H46A H 0.191969 0.165370 0.212241 0.044 Uiso 0.49(2) 1 calc R U P D 2
C47A C 0.045(2) 0.1112(12) 0.2387(9) 0.043(5) Uani 0.49(2) 1 d D U P D 2
C48A C 0.0519(17) 0.0854(10) 0.3088(9) 0.057(5) Uani 0.49(2) 1 d D U P D 2
C49A C -0.043(2) 0.0998(15) 0.2158(13) 0.048(6) Uani 0.49(2) 1 d D U P D 2
H49A H -0.102014 0.071174 0.244835 0.058 Uiso 0.49(2) 1 calc R U P D 2
C50A C -0.051(2) 0.1279(16) 0.1530(13) 0.047(5) Uani 0.49(2) 1 d D U P D 2
C51A C -0.1480(15) 0.1215(10) 0.1270(12) 0.056(5) Uani 0.49(2) 1 d D U P D 2
C52A C 0.036(6) 0.170(4) 0.109(3) 0.035(7) Uani 0.49(2) 1 d D U P D 2
H52A H 0.035316 0.186634 0.064024 0.042 Uiso 0.49(2) 1 calc R U P D 2
F6 F -0.137(3) 0.375(3) 0.1061(14) 0.117(19) Uani 0.34(4) 1 d D . P F 2
F7 F -0.151(2) 0.385(3) 0.007(2) 0.101(16) Uani 0.34(4) 1 d D . P F 2
F9 F -0.097(3) 0.4601(9) 0.028(3) 0.075(11) Uani 0.34(4) 1 d D . P F 2
F11 F 0.636(3) 0.2951(19) 0.095(3) 0.085(10) Uani 0.32(4) 1 d D U P G 2
F12 F 0.605(3) 0.355(4) 0.161(3) 0.122(12) Uani 0.32(4) 1 d D U P G 2
F13 F 0.593(4) 0.389(2) 0.061(2) 0.124(13) Uani 0.32(4) 1 d D U P G 2
F14 F 0.615(3) 0.1207(17) 0.085(2) 0.087(3) Uani 0.32(2) 1 d D U P E 2
F15 F 0.533(5) 0.0451(19) 0.1076(14) 0.097(9) Uani 0.32(2) 1 d D U P E 2
F16 F 0.637(3) 0.049(2) 0.025(3) 0.087(3) Uani 0.32(2) 1 d D U P E 2
F17 F 0.867(2) 0.2674(12) 0.5498(14) 0.108(4) Uani 0.5 1 d . U P C 2

loop_
_atom_site_aniso_label
_atom_site_aniso_U_11
_atom_site_aniso_U_22
_atom_site_aniso_U_33
_atom_site_aniso_U_23
_atom_site_aniso_U_13
_atom_site_aniso_U_12
Pt1 0.0543(3) 0.0939(4) 0.0419(3) -0.0102(3) -0.0184(2) 0.0177(3)
S1 0.075(3) 0.127(4) 0.060(2) 0.041(2) -0.032(2) -0.025(2)
S2 0.0465(16) 0.0576(18) 0.0519(17) -0.0182(14) -0.0200(13) 0.0084(13)
S3 0.060(2) 0.070(2) 0.058(2) 0.0207(17) -0.0270(16) -0.0181(17)
S4 0.0433(15) 0.0378(14) 0.0417(14) -0.0022(11) -0.0123(12) 0.0013(11)
C1 0.061(7) 0.053(7) 0.052(7) 0.003(5) -0.022(6) 0.005(5)
C2 0.043(5) 0.039(5) 0.041(6) -0.015(4) -0.008(4) 0.015(4)
C3 0.037(5) 0.031(5) 0.037(5) -0.008(4) -0.005(4) 0.011(4)
C4 0.083(9) 0.099(8) 0.069(7) -0.034(6) -0.042(7) 0.038(6)
C5 0.063(7) 0.093(9) 0.072(7) -0.034(6) -0.038(6) 0.027(6)
C6 0.081(8) 0.110(9) 0.070(8) -0.025(6) -0.041(7) 0.048(7)
C7 0.099(11) 0.117(13) 0.074(8) -0.029(8) -0.053(9) 0.042(9)
C8 0.107(11) 0.128(12) 0.060(7) -0.036(7) -0.045(7) 0.057(8)
C9 0.075(8) 0.140(12) 0.061(9) -0.002(8) -0.033(6) 0.033(7)
C10 0.099(9) 0.097(9) 0.058(8) -0.003(6) -0.044(7) 0.022(7)
F00L 0.100(6) 0.110(7) 0.131(8) -0.044(6) -0.048(6) 0.045(5)
F00R 0.161(9) 0.136(8) 0.073(6) 0.017(6) -0.044(6) -0.067(7)
F01U 0.191(10) 0.145(8) 0.088(7) -0.012(6) -0.017(7) -0.108(8)
F02P 0.139(8) 0.156(9) 0.114(8) 0.006(7) 0.003(6) -0.056(7)
F023 0.167(9) 0.181(10) 0.106(6) -0.067(6) -0.063(6) 0.122(8)
F024 0.179(10) 0.080(5) 0.191(10) -0.043(6) -0.093(8) 0.067(6)
F029 0.081(6) 0.110(9) 0.132(7) -0.020(8) -0.032(6) 0.007(7)
C53 0.069(5) 0.043(5) 0.054(5) -0.022(4) -0.030(4) -0.002(4)
C54 0.076(6) 0.045(5) 0.056(5) -0.020(4) -0.034(4) 0.007(4)
C55 0.102(6) 0.052(5) 0.070(5) -0.024(4) -0.050(4) 0.014(4)
C56 0.125(7) 0.079(6) 0.098(6) -0.036(6) -0.061(5) 0.049(5)
C57 0.118(7) 0.057(6) 0.069(6) -0.013(5) -0.053(5) -0.014(5)
C58 0.104(6) 0.071(5) 0.066(5) -0.008(4) -0.042(5) -0.032(5)
C59 0.137(7) 0.108(7) 0.072(6) -0.001(5) -0.034(5) -0.056(6)
C60 0.081(6) 0.066(6) 0.058(5) -0.016(4) -0.029(5) -0.021(5)
F1 0.087(9) 0.092(9) 0.103(8) 0.007(7) -0.004(8) 0.027(8)
F2 0.096(10) 0.098(9) 0.073(9) -0.014(7) -0.022(8) -0.008(8)
F02Z 0.072(8) 0.113(8) 0.125(7) -0.019(6) -0.020(7) 0.000(7)
F03L 0.107(9) 0.093(7) 0.076(8) -0.041(6) -0.021(7) 0.017(7)
F8 0.076(6) 0.104(8) 0.080(7) -0.029(7) -0.020(6) 0.004(6)
F10 0.118(11) 0.096(10) 0.117(11) -0.043(9) -0.057(10) -0.030(9)
F22 0.147(10) 0.072(7) 0.067(7) -0.026(6) -0.027(7) -0.014(7)
F33 0.070(8) 0.121(9) 0.079(7) -0.006(7) -0.025(6) -0.007(7)
F36 0.081(7) 0.120(7) 0.083(6) -0.029(6) -0.032(6) -0.013(6)
F38 0.105(9) 0.093(8) 0.100(8) -0.026(7) -0.029(7) 0.029(7)
F043 0.100(8) 0.100(8) 0.078(7) -0.012(6) -0.009(7) -0.002(7)
F50 0.082(7) 0.097(8) 0.102(8) -0.020(7) -0.026(6) 0.021(6)
F51 0.075(6) 0.123(9) 0.062(7) 0.036(7) -0.019(6) -0.003(6)
F053 0.100(8) 0.082(8) 0.076(7) -0.044(6) -0.040(7) -0.009(6)
F054 0.079(8) 0.116(8) 0.147(10) -0.021(8) -0.030(9) -0.028(7)
F055 0.099(8) 0.122(8) 0.081(8) 0.011(7) -0.028(6) 0.012(7)
F57 0.095(8) 0.098(7) 0.097(9) -0.009(7) -0.006(8) -0.034(7)
C64A 0.061(5) 0.092(6) 0.074(5) -0.012(5) -0.026(4) -0.001(5)
C67A 0.065(4) 0.073(4) 0.063(4) 0.000(4) -0.014(4) -0.007(4)
C68A 0.045(5) 0.055(5) 0.049(5) -0.011(4) -0.021(4) 0.003(4)
C61A 0.043(5) 0.055(5) 0.049(5) -0.009(4) -0.021(4) 0.009(4)
C62A 0.045(5) 0.061(6) 0.054(5) -0.009(5) -0.023(4) 0.011(5)
C63A 0.053(5) 0.071(6) 0.061(5) -0.013(5) -0.019(4) 0.004(5)
C65A 0.051(7) 0.064(7) 0.060(6) -0.012(6) -0.017(5) -0.005(6)
C66A 0.054(5) 0.064(5) 0.059(4) -0.009(4) -0.018(4) -0.005(4)
C69 0.052(5) 0.059(5) 0.055(5) -0.017(4) -0.016(4) 0.006(4)
C76 0.055(5) 0.065(5) 0.062(5) -0.017(4) -0.014(5) 0.011(5)
C74 0.062(5) 0.071(5) 0.071(5) -0.021(4) -0.014(5) 0.015(4)
C73 0.060(7) 0.064(7) 0.067(6) -0.023(6) -0.007(6) 0.012(6)
C71 0.059(5) 0.064(5) 0.060(5) -0.025(4) -0.013(4) 0.008(5)
C70 0.049(6) 0.059(6) 0.056(5) -0.019(5) -0.017(5) 0.009(6)
C72 0.071(6) 0.077(6) 0.062(6) -0.029(5) -0.016(5) 0.010(6)
C75 0.069(6) 0.079(6) 0.085(6) -0.014(5) -0.016(5) 0.022(5)
C77A 0.056(5) 0.057(6) 0.065(6) -0.008(5) -0.023(5) 0.001(5)
C84A 0.055(6) 0.053(6) 0.063(6) -0.010(5) -0.030(5) -0.002(6)
C82A 0.065(6) 0.057(7) 0.076(6) -0.015(5) -0.035(5) -0.009(6)
C81A 0.059(6) 0.061(8) 0.096(7) -0.013(6) -0.041(6) -0.012(6)
C79A 0.060(5) 0.077(6) 0.099(6) -0.009(5) -0.031(5) -0.006(5)
C78A 0.057(5) 0.065(6) 0.076(6) -0.006(5) -0.022(5) 0.001(5)
C80A 0.064(4) 0.093(5) 0.118(5) -0.009(5) -0.028(4) -0.008(4)
C83A 0.089(6) 0.064(6) 0.079(6) -0.026(5) -0.033(5) -0.016(5)
F00Z 0.068(8) 0.115(8) 0.078(6) -0.013(6) -0.016(6) 0.007(7)
F01Y 0.069(8) 0.086(7) 0.113(8) -0.010(7) -0.010(7) 0.024(7)
F02C 0.061(7) 0.075(6) 0.065(7) -0.035(6) -0.022(6) 0.020(5)
F02D 0.072(7) 0.077(8) 0.051(7) -0.030(6) -0.028(6) 0.025(6)
F02E 0.088(7) 0.049(7) 0.087(7) -0.003(6) 0.021(6) -0.007(7)
F03F 0.088(8) 0.089(8) 0.095(7) -0.033(6) -0.026(6) 0.017(7)
F03G 0.076(7) 0.100(9) 0.116(10) 0.042(8) -0.024(7) -0.004(7)
F03R 0.063(7) 0.103(10) 0.107(10) -0.029(8) -0.018(7) 0.038(7)
F04A 0.182(12) 0.072(9) 0.086(8) -0.040(7) -0.022(8) -0.004(10)
F015 0.081(7) 0.086(7) 0.064(7) -0.029(6) -0.004(6) -0.007(6)
F041 0.058(7) 0.146(12) 0.150(11) 0.055(10) 0.030(8) 0.024(8)
F43 0.070(7) 0.096(7) 0.145(9) -0.015(7) -0.035(7) -0.010(6)
F045 0.083(8) 0.121(8) 0.117(9) 0.001(7) -0.001(7) 0.015(7)
F59 0.085(8) 0.126(8) 0.093(7) -0.024(7) -0.009(7) -0.043(7)
F63 0.063(8) 0.111(10) 0.136(9) -0.008(9) -0.020(7) -0.003(8)
F68 0.100(8) 0.094(7) 0.074(7) -0.017(6) 0.012(6) -0.038(7)
F84 0.120(10) 0.081(8) 0.094(9) -0.036(7) -0.017(9) -0.014(8)
C61 0.045(5) 0.056(5) 0.049(5) -0.012(4) -0.022(4) 0.010(4)
C62 0.049(5) 0.067(5) 0.055(5) -0.012(4) -0.024(4) 0.007(4)
C63 0.058(5) 0.079(6) 0.063(5) -0.018(5) -0.025(4) -0.001(5)
C64 0.061(6) 0.101(7) 0.080(6) -0.016(5) -0.026(5) -0.005(5)
C65 0.055(6) 0.069(7) 0.062(6) -0.023(6) -0.029(5) 0.003(6)
C66 0.053(6) 0.061(6) 0.054(5) -0.023(5) -0.023(5) 0.012(5)
C67 0.063(5) 0.068(6) 0.056(5) -0.026(5) -0.022(4) 0.013(5)
C68 0.050(5) 0.057(5) 0.053(5) -0.018(4) -0.021(4) 0.009(5)
C69A 0.052(5) 0.059(5) 0.061(5) -0.012(5) -0.019(5) 0.005(4)
C70A 0.054(5) 0.063(5) 0.061(5) -0.017(5) -0.015(5) 0.011(4)
C71A 0.058(5) 0.074(5) 0.073(5) -0.016(5) -0.019(5) 0.016(4)
C73A 0.055(7) 0.077(6) 0.079(8) -0.006(7) -0.021(7) 0.010(5)
C74A 0.058(5) 0.075(5) 0.090(6) -0.005(5) -0.023(5) 0.003(4)
C76A 0.055(5) 0.061(6) 0.071(6) -0.006(6) -0.024(5) -0.001(5)
C72A 0.070(6) 0.081(5) 0.086(6) -0.019(5) -0.018(5) 0.023(5)
C75A 0.064(4) 0.093(5) 0.118(5) -0.009(5) -0.028(4) -0.008(4)
C77 0.042(5) 0.054(5) 0.052(5) -0.006(4) -0.023(5) 0.006(5)
C78 0.053(6) 0.056(6) 0.058(6) -0.007(5) -0.027(5) 0.002(6)
C79 0.067(7) 0.069(6) 0.062(6) -0.012(5) -0.022(6) 0.000(6)
C81 0.054(7) 0.070(6) 0.050(6) -0.012(5) -0.028(6) 0.000(6)
C82 0.053(5) 0.066(4) 0.052(4) -0.007(4) -0.020(4) -0.004(4)
C86 0.044(5) 0.055(5) 0.050(5) -0.010(4) -0.022(4) 0.003(5)
C80 0.104(8) 0.081(7) 0.082(7) -0.021(6) -0.010(7) -0.004(7)
C83 0.065(4) 0.073(4) 0.063(4) 0.000(4) -0.014(4) -0.007(4)
F00D 0.065(4) 0.130(7) 0.074(5) -0.061(5) -0.022(4) 0.021(5)
F00E 0.079(5) 0.102(6) 0.065(5) -0.019(4) 0.001(4) -0.019(5)
F00F 0.125(7) 0.067(5) 0.088(6) -0.046(4) -0.010(5) -0.002(5)
F00H 0.078(5) 0.211(11) 0.104(7) -0.101(8) -0.042(5) 0.032(6)
F00I 0.039(7) 0.050(9) 0.072(8) -0.013(7) -0.021(6) -0.001(6)
F00J 0.040(10) 0.086(12) 0.148(16) -0.073(13) -0.027(9) 0.018(10)
F00K 0.061(8) 0.099(6) 0.134(7) -0.062(5) -0.060(7) 0.061(6)
F00N 0.068(5) 0.106(7) 0.121(8) 0.047(6) 0.032(5) 0.015(5)
F00V 0.075(11) 0.067(9) 0.124(13) -0.006(8) -0.039(10) 0.033(9)
F00W 0.126(8) 0.154(9) 0.056(5) -0.005(6) 0.014(5) 0.013(7)
F00X 0.090(10) 0.118(12) 0.134(7) -0.089(7) -0.080(7) 0.077(9)
F00Y 0.123(8) 0.161(9) 0.110(7) -0.062(7) -0.072(6) 0.081(7)
F01A 0.169(10) 0.040(4) 0.132(8) 0.011(5) 0.068(7) -0.003(5)
F01I 0.047(7) 0.130(15) 0.158(9) -0.071(9) -0.041(7) 0.001(10)
F01J 0.138(8) 0.124(7) 0.147(9) -0.106(7) -0.066(7) 0.059(6)
F01N 0.050(9) 0.112(16) 0.102(9) -0.045(10) -0.011(8) 0.041(9)
F01O 0.069(11) 0.052(7) 0.095(13) -0.016(8) -0.009(9) -0.023(7)
F02B 0.089(12) 0.107(12) 0.154(16) -0.076(13) -0.020(11) -0.023(10)
F02J 0.141(17) 0.100(14) 0.057(9) 0.026(10) 0.026(11) 0.065(13)
F02Y 0.117(14) 0.073(9) 0.082(12) 0.024(8) -0.043(11) -0.016(8)
F018 0.025(5) 0.056(7) 0.20(3) -0.024(10) -0.021(10) 0.011(5)
F020 0.049(10) 0.110(11) 0.26(3) -0.017(15) -0.052(16) 0.032(8)
F028 0.076(10) 0.085(13) 0.053(9) 0.013(9) -0.025(8) 0.001(9)
F032 0.059(8) 0.102(9) 0.26(2) -0.022(11) -0.100(11) 0.013(6)
C21 0.029(4) 0.028(5) 0.051(5) -0.014(4) -0.017(4) 0.004(3)
C22 0.036(5) 0.029(5) 0.059(6) -0.011(4) -0.006(4) 0.006(4)
C23 0.046(5) 0.032(5) 0.060(6) 0.001(4) -0.003(4) 0.005(4)
C24 0.080(7) 0.039(5) 0.073(7) 0.015(5) 0.013(6) 0.014(6)
C25 0.051(6) 0.034(6) 0.065(6) -0.003(5) -0.010(4) 0.018(5)
C26 0.036(5) 0.043(6) 0.061(6) -0.006(4) -0.012(4) 0.011(4)
C27 0.034(5) 0.050(5) 0.087(7) -0.008(5) -0.012(5) 0.011(4)
C28 0.032(4) 0.028(5) 0.048(5) -0.011(4) -0.011(4) 0.002(3)
C29 0.022(4) 0.032(5) 0.060(5) -0.018(4) -0.012(4) 0.005(3)
C30 0.026(5) 0.032(5) 0.057(5) -0.017(4) -0.011(4) 0.004(4)
C31 0.032(5) 0.038(6) 0.066(6) -0.023(5) -0.003(4) 0.001(4)
C32 0.045(5) 0.063(6) 0.064(6) -0.036(5) 0.003(4) 0.000(5)
C33 0.034(5) 0.041(6) 0.100(8) -0.040(6) -0.013(5) 0.011(4)
C34 0.030(5) 0.037(6) 0.099(7) -0.025(6) -0.022(5) 0.011(4)
C35 0.052(6) 0.071(7) 0.150(8) -0.054(6) -0.053(6) 0.038(5)
C36 0.032(5) 0.034(5) 0.084(7) -0.020(5) -0.026(5) 0.007(4)
C37 0.045(5) 0.040(6) 0.081(7) -0.032(5) -0.039(5) 0.022(4)
C38 0.045(5) 0.040(6) 0.103(9) -0.038(6) -0.042(5) 0.023(4)
C39 0.053(5) 0.067(8) 0.129(9) -0.060(7) -0.053(5) 0.028(5)
C40 0.049(6) 0.088(8) 0.160(10) -0.076(8) -0.056(6) 0.028(5)
C41 0.062(6) 0.093(10) 0.133(9) -0.078(9) -0.066(6) 0.041(6)
C42 0.063(6) 0.070(8) 0.107(7) -0.061(7) -0.060(5) 0.044(5)
C43 0.076(6) 0.114(9) 0.115(8) -0.079(8) -0.068(6) 0.054(7)
C44 0.042(6) 0.064(7) 0.090(7) -0.045(6) -0.045(5) 0.030(5)
C45 0.037(4) 0.033(5) 0.038(4) -0.012(3) -0.010(3) 0.012(3)
C46 0.039(11) 0.038(13) 0.038(7) -0.012(7) -0.013(7) 0.015(7)
C47 0.048(10) 0.043(10) 0.050(8) 0.002(7) -0.009(6) 0.009(8)
C48 0.061(10) 0.063(10) 0.048(8) 0.005(8) -0.010(7) 0.009(8)
C49 0.049(10) 0.034(11) 0.056(10) -0.007(8) -0.009(7) 0.004(8)
C50 0.037(7) 0.027(8) 0.049(9) -0.011(7) -0.004(6) 0.008(6)
C51 0.037(8) 0.040(8) 0.073(9) -0.024(8) -0.011(7) 0.001(6)
C52 0.038(9) 0.027(14) 0.045(10) -0.008(9) -0.013(7) 0.006(9)
B1 0.030(5) 0.030(5) 0.048(6) -0.014(4) -0.016(4) 0.007(3)
Pt1A 0.1290(13) 0.0660(5) 0.0808(9) -0.0349(6) -0.0632(9) 0.0411(8)
S1A 0.161(6) 0.058(3) 0.085(5) -0.034(4) -0.056(4) 0.010(4)
S2A 0.155(6) 0.065(4) 0.112(4) -0.053(3) -0.073(4) 0.027(4)
S3A 0.166(6) 0.063(3) 0.110(5) -0.046(4) -0.048(5) -0.001(5)
S4A 0.163(6) 0.068(4) 0.125(5) -0.058(4) -0.060(5) 0.018(4)
C1A 0.149(5) 0.061(3) 0.105(4) -0.043(3) -0.059(4) 0.016(4)
C2A 0.160(6) 0.065(4) 0.116(5) -0.050(4) -0.056(5) 0.015(5)
C3A 0.161(8) 0.062(6) 0.117(7) -0.052(6) -0.055(7) 0.009(6)
C4A 0.130(6) 0.081(6) 0.100(6) -0.038(5) -0.058(5) 0.042(5)
C5A 0.131(6) 0.083(6) 0.102(6) -0.034(5) -0.060(6) 0.038(5)
C6A 0.131(6) 0.087(5) 0.102(6) -0.039(5) -0.059(5) 0.041(5)
C7A 0.132(6) 0.088(6) 0.102(6) -0.040(5) -0.056(5) 0.042(5)
C8A 0.130(6) 0.084(6) 0.098(6) -0.039(5) -0.058(6) 0.044(6)
C9A 0.129(6) 0.082(6) 0.092(6) -0.039(5) -0.064(5) 0.042(5)
C10A 0.132(6) 0.084(6) 0.091(6) -0.038(5) -0.064(5) 0.045(5)
Pt1B 0.1290(13) 0.0660(5) 0.0808(9) -0.0349(6) -0.0632(9) 0.0411(8)
S1B 0.115(6) 0.057(4) 0.094(5) -0.035(4) -0.061(4) 0.034(4)
S2B 0.166(6) 0.085(5) 0.122(5) -0.054(5) -0.038(6) 0.012(5)
S3B 0.125(6) 0.053(4) 0.103(5) -0.048(4) -0.064(4) 0.025(4)
S4B 0.173(7) 0.074(5) 0.132(5) -0.063(4) -0.041(6) 0.001(5)
C1B 0.149(5) 0.061(3) 0.105(4) -0.043(3) -0.059(4) 0.016(4)
C2B 0.159(6) 0.068(5) 0.115(5) -0.051(5) -0.054(5) 0.013(5)
C3B 0.157(6) 0.063(4) 0.115(5) -0.052(4) -0.054(5) 0.012(5)
C4B 0.131(6) 0.086(6) 0.102(6) -0.039(5) -0.058(6) 0.041(5)
C5B 0.133(7) 0.087(7) 0.105(7) -0.041(6) -0.056(7) 0.039(6)
C6B 0.130(7) 0.089(7) 0.102(7) -0.039(6) -0.057(6) 0.041(6)
C7B 0.132(7) 0.091(7) 0.103(7) -0.040(6) -0.056(7) 0.042(7)
C8B 0.131(7) 0.088(6) 0.101(6) -0.038(6) -0.058(6) 0.042(6)
C9B 0.130(6) 0.086(6) 0.098(6) -0.038(5) -0.059(6) 0.044(5)
C10B 0.129(6) 0.087(6) 0.098(6) -0.038(6) -0.062(6) 0.042(6)
F3 0.058(11) 0.099(17) 0.110(13) -0.048(12) -0.041(11) 0.019(11)
F4 0.048(11) 0.045(8) 0.117(14) -0.024(8) -0.038(10) 0.006(8)
F01P 0.054(11) 0.105(14) 0.155(18) 0.052(14) -0.030(11) -0.033(10)
F02K 0.061(10) 0.091(12) 0.048(8) -0.009(9) -0.004(7) 0.016(9)
F5 0.136(16) 0.077(10) 0.064(11) 0.021(8) -0.045(11) -0.029(9)
F0 0.051(8) 0.095(14) 0.052(9) 0.009(9) -0.010(7) 0.006(8)
C46A 0.044(11) 0.031(12) 0.036(7) -0.012(7) -0.010(7) 0.006(8)
C47A 0.044(10) 0.031(10) 0.047(7) -0.003(7) -0.005(6) 0.010(7)
C48A 0.049(9) 0.064(10) 0.044(7) 0.005(7) -0.004(7) 0.007(8)
C49A 0.046(11) 0.035(11) 0.053(10) 0.000(9) -0.003(7) -0.002(9)
C50A 0.041(8) 0.038(10) 0.053(9) -0.003(9) -0.005(7) -0.001(7)
C51A 0.042(8) 0.036(8) 0.086(11) -0.012(8) -0.015(8) -0.002(6)
C52A 0.035(9) 0.025(14) 0.042(10) -0.006(9) -0.010(7) 0.008(9)
F6 0.05(2) 0.14(4) 0.101(11) 0.032(17) 0.014(11) 0.06(2)
F7 0.043(14) 0.12(4) 0.17(3) -0.08(3) -0.039(17) 0.040(17)
F9 0.039(14) 0.055(8) 0.12(3) -0.015(10) -0.015(16) 0.025(9)
F11 0.040(14) 0.072(14) 0.15(3) -0.060(15) -0.012(17) 0.009(12)
F12 0.051(15) 0.17(3) 0.21(2) -0.13(2) -0.064(18) 0.03(2)
F13 0.068(19) 0.09(2) 0.23(2) -0.037(18) -0.058(19) 0.007(18)
F14 0.061(8) 0.099(6) 0.134(7) -0.062(5) -0.060(7) 0.061(6)
F15 0.075(16) 0.110(17) 0.133(14) -0.050(13) -0.061(12) 0.051(13)
F16 0.061(8) 0.099(6) 0.134(7) -0.062(5) -0.060(7) 0.061(6)
F17 0.081(6) 0.110(9) 0.132(7) -0.020(8) -0.032(6) 0.007(7)

loop_
_atom_type_symbol
_atom_type_description
_atom_type_scat_dispersion_real
_atom_type_scat_dispersion_imag
_atom_type_scat_source
C C 0.0033 0.0016 'International Tables Vol C Tables 4.2.6.8 and 6.1.1.4'
H H 0.0000 0.0000 'International Tables Vol C Tables 4.2.6.8 and 6.1.1.4'
B B 0.0013 0.0007 'International Tables Vol C Tables 4.2.6.8 and 6.1.1.4'
F F 0.0171 0.0103 'International Tables Vol C Tables 4.2.6.8 and 6.1.1.4'
Pt Pt -1.7033 8.3905 'International Tables Vol C Tables 4.2.6.8 and 6.1.1.4'
S S 0.1246 0.1234 'International Tables Vol C Tables 4.2.6.8 and 6.1.1.4'

loop_
_exptl_crystal_face_index_h
_exptl_crystal_face_index_k
_exptl_crystal_face_index_l
_exptl_crystal_face_perp_dist
-5 6 25 0.0416
6 -3 -24 0.0437
-4 2 26 0.0343
-1 7 28 0.0409
-3 -1 26 0.0392
-6 -14 18 0.1294
3 -1 -27 0.0279
1 0 28 0.0361
-1 0 -28 0.0167
-1 -8 25 0.0555
3 7 30 0.0455
15 7 23 0.0831
11 -11 21 0.0729
-1 28 -5 0.1185
-15 14 -8 0.0550

loop_
_geom_angle_atom_site_label_1
_geom_angle_atom_site_label_2
_geom_angle_atom_site_label_3
_geom_angle
_geom_angle_site_symmetry_1
_geom_angle_site_symmetry_3
_geom_angle_publ_flag
S2 Pt1 S1 91.13(11) . . ?
C4 Pt1 S1 157.0(3) . . ?
C4 Pt1 S2 98.9(3) . . ?
C4 Pt1 C5 36.3(3) . . ?
C4 Pt1 C10 76.9(5) . . ?
C5 Pt1 S1 161.1(3) . . ?
C5 Pt1 S2 99.1(3) . . ?
C9 Pt1 S1 99.0(4) . . ?
C9 Pt1 S2 158.2(4) . . ?
C9 Pt1 C4 65.2(5) . . ?
C9 Pt1 C5 77.1(5) . . ?
C9 Pt1 C10 36.3(3) . . ?
C10 Pt1 S1 100.5(4) . . ?
C10 Pt1 S2 159.1(4) . . ?
C10 Pt1 C5 65.3(5) . . ?
C1 S1 Pt1 101.2(4) . . ?
C2 S2 Pt1 101.4(4) . . ?
C3 S3 C1 97.2(5) . . ?
C3 S4 C2 97.6(5) . . ?
S1 C1 S3 120.9(7) . . ?
C2 C1 S1 123.4(9) . . ?
C2 C1 S3 115.7(8) . . ?
S4 C2 S2 122.1(6) . . ?
C1 C2 S2 122.9(8) . . ?
C1 C2 S4 115.0(8) . . ?
S3 C3 S4 114.5(5) . . ?
C3 C3 S3 122.6(10) 2_557 . ?
C3 C3 S4 122.9(10) 2_557 . ?
Pt1 C4 H4 122.8 . . ?
C5 C4 Pt1 71.9(3) . . ?
C5 C4 H4 122.8 . . ?
C5 C4 C8 106.3(10) . . ?
C8 C4 Pt1 97.6(6) . . ?
C8 C4 H4 122.8 . . ?
Pt1 C5 H5 122.7 . . ?
C4 C5 Pt1 71.8(3) . . ?
C4 C5 H5 122.7 . . ?
C4 C5 C6 106.6(10) . . ?
C6 C5 Pt1 97.4(6) . . ?
C6 C5 H5 122.7 . . ?
C5 C6 H6 117.4 . . ?
C5 C6 C10 99.6(9) . . ?
C7 C6 C5 100.5(10) . . ?
C7 C6 H6 117.4 . . ?
C7 C6 C10 101.3(10) . . ?
C10 C6 H6 117.4 . . ?
C6 C7 H7A 113.1 . . ?
C6 C7 H7B 113.1 . . ?
C6 C7 C8 93.1(10) . . ?
H7A C7 H7B 110.5 . . ?
C8 C7 H7A 113.1 . . ?
C8 C7 H7B 113.1 . . ?
C4 C8 H8 117.2 . . ?
C7 C8 C4 100.7(10) . . ?
C7 C8 H8 117.2 . . ?
C7 C8 C9 102.0(10) . . ?
C9 C8 C4 99.5(9) . . ?
C9 C8 H8 117.2 . . ?
Pt1 C9 H9 122.9 . . ?
C8 C9 Pt1 97.6(6) . . ?
C8 C9 H9 122.9 . . ?
C10 C9 Pt1 71.9(3) . . ?
C10 C9 C8 105.9(11) . . ?
C10 C9 H9 122.9 . . ?
Pt1 C10 H10 122.6 . . ?
C6 C10 Pt1 97.4(6) . . ?
C6 C10 H10 122.6 . . ?
C9 C10 Pt1 71.8(3) . . ?
C9 C10 C6 107.0(11) . . ?
C9 C10 H10 122.6 . . ?
C54 C53 C60 115.0(12) . . ?
C54 C53 B2 120.8(11) . . ?
C60 C53 B2 124.2(12) . . ?
C53 C54 H54 119.1 . . ?
C53 C54 C55 121.9(12) . . ?
C55 C54 H54 119.1 . . ?
C54 C55 C56 117.4(12) . . ?
C57 C55 C54 120.3(12) . . ?
C57 C55 C56 122.3(12) . . ?
F00L C56 F024 105.9(11) . . ?
F00L C56 C55 112.2(10) . . ?
F023 C56 F00L 104.7(11) . . ?
F023 C56 F024 107.4(11) . . ?
F023 C56 C55 113.9(10) . . ?
F024 C56 C55 112.2(10) . . ?
C55 C57 H57 120.5 . . ?
C55 C57 C58 119.0(13) . . ?
C58 C57 H57 120.5 . . ?
C57 C58 C59 120.3(14) . . ?
C60 C58 C57 120.7(13) . . ?
C60 C58 C59 119.0(14) . . ?
F00R C59 F02P 103.1(12) . . ?
F00R C59 C58 112.3(10) . . ?
F01U C59 F00R 107.6(10) . . ?
F01U C59 F02P 102.3(12) . . ?
F01U C59 C58 113.7(10) . . ?
F02P C59 C58 116.7(12) . . ?
C53 C60 H60 118.4 . . ?
C58 C60 C53 123.2(14) . . ?
C58 C60 H60 118.4 . . ?
C53 B2 C69 112.2(11) . . ?
C53 B2 C77A 92.4(10) . . ?
C53 B2 C61 101.9(11) . . ?
C53 B2 C77 115.6(11) . . ?
C61A B2 C53 118.1(12) . . ?
C61A B2 C69 110.2(13) . . ?
C61A B2 C77A 115.3(12) . . ?
C69 B2 C77A 107.3(11) . . ?
C69A B2 C53 125.6(12) . . ?
C69A B2 C61 105.9(12) . . ?
C69A B2 C77 102.6(11) . . ?
C77 B2 C61 102.8(12) . . ?
F33 C64A F36 99.7(12) . . ?
F33 C64A F055 102.0(12) . . ?
F33 C64A C63A 108.1(15) . . ?
F36 C64A C63A 116.9(15) . . ?
F055 C64A F36 96.3(11) . . ?
F055 C64A C63A 129.4(17) . . ?
F043 C67A C66A 119.1(15) . . ?
F51 C67A F043 109.3(10) . . ?
F51 C67A F57 109.8(11) . . ?
F51 C67A C66A 110.0(13) . . ?
F57 C67A F043 105.9(10) . . ?
F57 C67A C66A 102.3(14) . . ?
C61A C68A H68A 120.0 . . ?
C61A C68A C66A 120.0 . . ?
C66A C68A H68A 120.0 . . ?
C68A C61A B2 125.0(11) . . ?
C68A C61A C62A 120.0 . . ?
C62A C61A B2 113.7(11) . . ?
C61A C62A H62A 120.0 . . ?
C63A C62A C61A 120.0 . . ?
C63A C62A H62A 120.0 . . ?
C62A C63A C64A 114.5(11) . . ?
C62A C63A C65A 120.0 . . ?
C65A C63A C64A 125.1(11) . . ?
C63A C65A H65A 120.0 . . ?
C63A C65A C66A 120.0 . . ?
C66A C65A H65A 120.0 . . ?
C68A C66A C67A 117.6(11) . . ?
C65A C66A C67A 121.9(11) . . ?
C65A C66A C68A 120.0 . . ?
C76 C69 B2 114.3(11) . . ?
C76 C69 C70 120.0 . . ?
C70 C69 B2 122.3(11) . . ?
C69 C76 H76 120.0 . . ?
C74 C76 C69 120.0 . . ?
C74 C76 H76 120.0 . . ?
C76 C74 C73 120.0 . . ?
C76 C74 C75 116.7(12) . . ?
C73 C74 C75 123.3(12) . . ?
C74 C73 H73 120.0 . . ?
C71 C73 C74 120.0 . . ?
C71 C73 H73 120.0 . . ?
C73 C71 C70 120.0 . . ?
C73 C71 C72 120.2(11) . . ?
C70 C71 C72 119.7(11) . . ?
C69 C70 H70 120.0 . . ?
C71 C70 C69 120.0 . . ?
C71 C70 H70 120.0 . . ?
F2 C72 F8 101.3(16) . . ?
F2 C72 C71 111.5(14) . . ?
F03L C72 F2 107.1(16) . . ?
F03L C72 F8 105.6(16) . . ?
F03L C72 C71 115.7(14) . . ?
F8 C72 C71 114.4(15) . . ?
F1 C75 F50 99.5(18) . . ?
F1 C75 C74 114.5(16) . . ?
F38 C75 F1 108.6(18) . . ?
F38 C75 F50 105.8(17) . . ?
F38 C75 C74 112.0(14) . . ?
F50 C75 C74 115.3(16) . . ?
C84A C77A B2 114.5(10) . . ?
C84A C77A C78A 120.0 . . ?
C78A C77A B2 125.3(10) . . ?
C77A C84A H84A 120.0 . . ?
C77A C84A C82A 120.0 . . ?
C82A C84A H84A 120.0 . . ?
C84A C82A C83A 124.5(12) . . ?
C81A C82A C84A 120.0 . . ?
C81A C82A C83A 115.5(12) . . ?
C82A C81A H81A 120.0 . . ?
C82A C81A C79A 120.0 . . ?
C79A C81A H81A 120.0 . . ?
C81A C79A C80A 121.3(14) . . ?
C78A C79A C81A 120.0 . . ?
C78A C79A C80A 118.6(15) . . ?
C77A C78A H78A 120.0 . . ?
C79A C78A C77A 120.0 . . ?
C79A C78A H78A 120.0 . . ?
F029 C80A F02Z 94(2) . . ?
F029 C80A F054 121(2) . . ?
F029 C80A C79A 108.7(19) . . ?
F02Z C80A C79A 116.3(19) . . ?
F054 C80A F02Z 103(2) . . ?
F054 C80A C79A 112.6(16) . . ?
F10 C83A F053 107.5(16) . . ?
F10 C83A C82A 114.5(14) . . ?
F22 C83A F10 115.0(16) . . ?
F22 C83A F053 97.4(16) . . ?
F22 C83A C82A 111.8(14) . . ?
F053 C83A C82A 108.9(16) . . ?
C62 C61 B2 127(2) . . ?
C62 C61 C68 115(2) . . ?
C68 C61 B2 117.2(19) . . ?
C61 C62 H62 118.9 . . ?
C61 C62 C63 122(2) . . ?
C63 C62 H62 118.9 . . ?
C62 C63 C64 117(2) . . ?
C65 C63 C62 119(2) . . ?
C65 C63 C64 124(2) . . ?
F00Z C64 F045 88.8(18) . . ?
F00Z C64 F59 94.4(19) . . ?
F00Z C64 C63 115(2) . . ?
F045 C64 C63 116.6(13) . . ?
F59 C64 F045 128(2) . . ?
F59 C64 C63 108.7(17) . . ?
C63 C65 H65 119.3 . . ?
C63 C65 C66 121(2) . . ?
C66 C65 H65 119.3 . . ?
C65 C66 C67 120(2) . . ?
C68 C66 C65 119.1(19) . . ?
C68 C66 C67 121(2) . . ?
F02C C67 F02D 106.7(13) . . ?
F02C C67 F015 107.7(16) . . ?
F02C C67 C66 112.5(15) . . ?
F02D C67 C66 114.7(15) . . ?
F015 C67 F02D 104.5(15) . . ?
F015 C67 C66 110.3(15) . . ?
C61 C68 H68 118.4 . . ?
C66 C68 C61 123(2) . . ?
C66 C68 H68 118.4 . . ?
C70A C69A B2 126.0(11) . . ?
C70A C69A C76A 120.0 . . ?
C76A C69A B2 114.0(11) . . ?
C69A C70A H70A 120.0 . . ?
C71A C70A C69A 120.0 . . ?
C71A C70A H70A 120.0 . . ?
C70A C71A C73A 120.0 . . ?
C70A C71A C72A 120.1(13) . . ?
C73A C71A C72A 119.9(13) . . ?
C71A C73A H73A 120.0 . . ?
C74A C73A C71A 120.0 . . ?
C74A C73A H73A 120.0 . . ?
C73A C74A C75A 116.8(13) . . ?
C76A C74A C73A 120.0 . . ?
C76A C74A C75A 123.0(13) . . ?
C69A C76A H76A 120.0 . . ?
C74A C76A C69A 120.0 . . ?
C74A C76A H76A 120.0 . . ?
F01Y C72A F03R 103.7(16) . . ?
F01Y C72A C71A 109.0(16) . . ?
F03F C72A F01Y 109.5(18) . . ?
F03F C72A F03R 102.7(16) . . ?
F03F C72A C71A 115.2(16) . . ?
F03R C72A C71A 115.8(15) . . ?
F43 C75A C74A 109.4(17) . . ?
F43 C75A F17 96.6(18) . . ?
F63 C75A F43 108(2) . . ?
F63 C75A C74A 110.6(18) . . ?
F63 C75A F17 109(2) . . ?
C74A C75A F17 122(2) . . ?
C78 C77 B2 115.1(10) . . ?
C78 C77 C86 120.0 . . ?
C86 C77 B2 124.7(10) . . ?
C77 C78 H78 120.0 . . ?
C79 C78 C77 120.0 . . ?
C79 C78 H78 120.0 . . ?
C78 C79 C81 120.0 . . ?
C78 C79 C80 121.6(11) . . ?
C81 C79 C80 117.1(11) . . ?
C79 C81 H81 120.0 . . ?
C79 C81 C82 120.0 . . ?
C82 C81 H81 120.0 . . ?
C81 C82 C83 120.4(11) . . ?
C86 C82 C81 120.0 . . ?
C86 C82 C83 119.3(11) . . ?
C77 C86 H86 120.0 . . ?
C82 C86 C77 120.0 . . ?
C82 C86 H86 120.0 . . ?
F04A C80 F041 118.0(11) . . ?
F04A C80 F84 112.0(10) . . ?
F04A C80 C79 110.4(14) . . ?
F041 C80 C79 88.9(14) . . ?
F84 C80 F041 117.2(11) . . ?
F84 C80 C79 107.2(16) . . ?
F02E C83 F03G 102.5(10) . . ?
F02E C83 C82 111.6(13) . . ?
F03G C83 C82 117.4(11) . . ?
F68 C83 F02E 103.6(10) . . ?
F68 C83 F03G 99.9(11) . . ?
F68 C83 C82 119.5(14) . . ?
C22 C21 C28 115.6(9) . . ?
C22 C21 B1 122.4(8) . . ?
C28 C21 B1 121.9(9) . . ?
C21 C22 H22 118.7 . . ?
C23 C22 C21 122.6(9) . . ?
C23 C22 H22 118.7 . . ?
C22 C23 C24 121.1(9) . . ?
C25 C23 C22 119.7(9) . . ?
C25 C23 C24 119.1(9) . . ?
F00N C24 F00W 103.8(10) . . ?
F00N C24 C23 114.9(8) . . ?
F00W C24 C23 113.3(9) . . ?
F01A C24 F00N 107.0(9) . . ?
F01A C24 F00W 103.5(11) . . ?
F01A C24 C23 113.3(8) . . ?
C23 C25 H25 119.8 . . ?
C26 C25 C23 120.3(10) . . ?
C26 C25 H25 119.8 . . ?
C25 C26 C27 121.4(9) . . ?
C25 C26 C28 119.3(8) . . ?
C28 C26 C27 119.3(9) . . ?
F00V C27 F01N 103.6(13) . . ?
F00V C27 C26 113.4(13) . . ?
F01N C27 C26 113.3(10) . . ?
F018 C27 F00V 109.9(14) . . ?
F018 C27 F01N 105.6(13) . . ?
F018 C27 C26 110.6(9) . . ?
F6 C27 C26 117.1(15) . . ?
F6 C27 F7 106(3) . . ?
F6 C27 F9 110(3) . . ?
F7 C27 C26 111.4(14) . . ?
F9 C27 C26 116(2) . . ?
F9 C27 F7 94(2) . . ?
C21 C28 H28 118.8 . . ?
C26 C28 C21 122.4(10) . . ?
C26 C28 H28 118.8 . . ?
C30 C29 C36 115.4(9) . . ?
C30 C29 B1 121.5(8) . . ?
C36 C29 B1 123.0(10) . . ?
C29 C30 H30 118.5 . . ?
C31 C30 C29 123.1(9) . . ?
C31 C30 H30 118.5 . . ?
C30 C31 C32 120.8(9) . . ?
C30 C31 C33 120.6(9) . . ?
C33 C31 C32 118.6(9) . . ?
F00D C32 C31 112.5(7) . . ?
F00E C32 F00D 107.9(8) . . ?
F00E C32 F00F 105.0(8) . . ?
F00E C32 C31 112.1(8) . . ?
F00F C32 F00D 105.0(8) . . ?
F00F C32 C31 113.7(8) . . ?
C31 C33 H33 121.2 . . ?
C34 C33 C31 117.6(9) . . ?
C34 C33 H33 121.2 . . ?
C33 C34 C35 119.6(10) . . ?
C36 C34 C33 121.3(9) . . ?
C36 C34 C35 119.0(10) . . ?
F00K C35 F032 101.1(15) . . ?
F00K C35 C34 108.7(10) . . ?
F00X C35 F00K 109.4(15) . . ?
F00X C35 F032 113.9(17) . . ?
F00X C35 C34 112.3(14) . . ?
F032 C35 C34 110.7(9) . . ?
F14 C35 C34 118.4(13) . . ?
F14 C35 F15 87(3) . . ?
F15 C35 C34 112(3) . . ?
F16 C35 C34 127(2) . . ?
F16 C35 F14 111(2) . . ?
F16 C35 F15 90(4) . . ?
C29 C36 H36 119.0 . . ?
C34 C36 C29 122.0(11) . . ?
C34 C36 H36 119.0 . . ?
C38 C37 C44 115.7(10) . . ?
C38 C37 B1 121.1(11) . . ?
C44 C37 B1 123.1(10) . . ?
C37 C38 H38 118.3 . . ?
C39 C38 C37 123.4(12) . . ?
C39 C38 H38 118.3 . . ?
C38 C39 C40 119.3(11) . . ?
C41 C39 C38 119.3(11) . . ?
C41 C39 C40 121.1(11) . . ?
F01I C40 C39 111.7(13) . . ?
F02B C40 F01I 101.0(14) . . ?
F02B C40 F020 110.8(18) . . ?
F02B C40 C39 113.4(13) . . ?
F020 C40 F01I 110.6(19) . . ?
F020 C40 C39 109.1(15) . . ?
F11 C40 C39 118(2) . . ?
F12 C40 C39 109(2) . . ?
F12 C40 F11 101(3) . . ?
F13 C40 C39 117(3) . . ?
F13 C40 F11 102(3) . . ?
F13 C40 F12 109(3) . . ?
C39 C41 H41 120.5 . . ?
C39 C41 C42 119.0(11) . . ?
C42 C41 H41 120.5 . . ?
C41 C42 C43 117.1(10) . . ?
C44 C42 C41 120.8(11) . . ?
C44 C42 C43 122.0(11) . . ?
F00H C43 F00Y 108.4(9) . . ?
F00H C43 F01J 103.4(10) . . ?
F00H C43 C42 112.2(9) . . ?
F00Y C43 F01J 103.9(9) . . ?
F00Y C43 C42 113.1(9) . . ?
F01J C43 C42 115.0(9) . . ?
C37 C44 H44 119.2 . . ?
C42 C44 C37 121.7(11) . . ?
C42 C44 H44 119.2 . . ?
C46 C45 B1 130.5(13) . . ?
C52 C45 C46 108.8(17) . . ?
C52 C45 B1 120.4(12) . . ?
C46A C45 B1 115.1(13) . . ?
C52A C45 B1 123.0(13) . . ?
C52A C45 C46A 121.8(16) . . ?
C45 C46 H46 117.1 . . ?
C47 C46 C45 125.8(17) . . ?
C47 C46 H46 117.1 . . ?
C46 C47 C48 119.8(17) . . ?
C49 C47 C46 119.8(14) . . ?
C49 C47 C48 120.3(17) . . ?
F02J C48 F02Y 102.4(17) . . ?
F02J C48 F028 108.7(16) . . ?
F02J C48 C47 113.2(14) . . ?
F02Y C48 C47 114.5(14) . . ?
F028 C48 F02Y 101.7(15) . . ?
F028 C48 C47 115.0(14) . . ?
C47 C49 H49 120.9 . . ?
C50 C49 C47 118.2(16) . . ?
C50 C49 H49 120.9 . . ?
C49 C50 C51 117.4(15) . . ?
C49 C50 C52 119.4(15) . . ?
C52 C50 C51 122.9(15) . . ?
F00I C51 F00J 108.2(16) . . ?
F00I C51 F01O 104.0(14) . . ?
F00I C51 C50 113.5(13) . . ?
F00J C51 C50 113.5(15) . . ?
F01O C51 F00J 104.0(14) . . ?
F01O C51 C50 112.7(13) . . ?
C45 C52 H52 116.2 . . ?
C50 C52 C45 128(2) . . ?
C50 C52 H52 116.2 . . ?
C21 B1 C29 111.2(9) . . ?
C37 B1 C21 104.7(8) . . ?
C37 B1 C29 112.2(8) . . ?
C37 B1 C45 113.2(9) . . ?
C45 B1 C21 111.2(8) . . ?
C45 B1 C29 104.6(8) . . ?
S2A Pt1A S1A 92.6(3) . . ?
C4A Pt1A S1A 156.9(7) . . ?
C4A Pt1A S2A 98.0(6) . . ?
C4A Pt1A C9A 65.4(7) . . ?
C4A Pt1A C10A 76.4(7) . . ?
C5A Pt1A S1A 159.4(7) . . ?
C5A Pt1A S2A 100.8(6) . . ?
C5A Pt1A C4A 35.8(7) . . ?
C5A Pt1A C9A 76.6(7) . . ?
C5A Pt1A C10A 64.5(7) . . ?
C9A Pt1A S1A 97.4(5) . . ?
C9A Pt1A S2A 155.5(6) . . ?
C10A Pt1A S1A 99.0(5) . . ?
C10A Pt1A S2A 161.9(6) . . ?
C10A Pt1A C9A 36.1(7) . . ?
C1A S1A Pt1A 101.1(6) . . ?
C2A S2A Pt1A 99.7(7) . . ?
C1A S3A C3A 119.4(9) . 2_665 ?
C3A S3A C1A 97.2(9) . . ?
C3A S3A C3A 22.6(11) . 2_665 ?
C3A S4A C2A 97.7(9) . . ?
S3A C1A S1A 121.5(11) . . ?
C2A C1A S1A 122.2(13) . . ?
C2A C1A S3A 116.2(13) . . ?
S4A C2A S2A 120.8(10) . . ?
C1A C2A S2A 123.7(14) . . ?
C1A C2A S4A 114.4(13) . . ?
S3A C3A S3A 157.4(11) . 2_665 ?
S3A C3A S4A 114.3(11) . . ?
S4A C3A S3A 88.1(9) . 2_665 ?
C3A C3A S3A 53(2) 2_665 2_665 ?
C3A C3A S3A 105(3) 2_665 . ?
C3A C3A S4A 140(3) 2_665 . ?
Pt1A C4A H4A 122.5 . . ?
C5A C4A Pt1A 71.9(11) . . ?
C5A C4A H4A 122.5 . . ?
C5A C4A C8A 107.2(16) . . ?
C8A C4A Pt1A 98.0(12) . . ?
C8A C4A H4A 122.5 . . ?
Pt1A C5A H5A 122.4 . . ?
C4A C5A Pt1A 72.4(12) . . ?
C4A C5A H5A 122.4 . . ?
C4A C5A C6A 105.8(16) . . ?
C6A C5A Pt1A 99.7(11) . . ?
C6A C5A H5A 122.4 . . ?
C5A C6A H6A 117.4 . . ?
C7A C6A C5A 101.9(15) . . ?
C7A C6A H6A 117.4 . . ?
C7A C6A C10A 103.4(16) . . ?
C10A C6A C5A 96.1(14) . . ?
C10A C6A H6A 117.4 . . ?
C6A C7A H7AA 113.2 . . ?
C6A C7A H7AB 113.2 . . ?
C6A C7A C8A 92.5(14) . . ?
H7AA C7A H7AB 110.6 . . ?
C8A C7A H7AA 113.2 . . ?
C8A C7A H7AB 113.2 . . ?
C4A C8A C7A 101.1(16) . . ?
C4A C8A H8A 117.1 . . ?
C4A C8A C9A 100.3(15) . . ?
C7A C8A H8A 117.1 . . ?
C7A C8A C9A 101.4(15) . . ?
C9A C8A H8A 117.1 . . ?
Pt1A C9A H9A 123.5 . . ?
C8A C9A Pt1A 96.0(12) . . ?
C8A C9A H9A 123.5 . . ?
C10A C9A Pt1A 70.5(11) . . ?
C10A C9A C8A 106.0(15) . . ?
C10A C9A H9A 123.5 . . ?
Pt1A C10A H10A 122.2 . . ?
C6A C10A Pt1A 99.7(12) . . ?
C6A C10A H10A 122.2 . . ?
C9A C10A Pt1A 73.4(11) . . ?
C9A C10A C6A 105.8(15) . . ?
C9A C10A H10A 122.2 . . ?
S1B Pt1B S2B 92.0(4) . . ?
C4B Pt1B S1B 165.0(9) . . ?
C4B Pt1B S2B 97.4(7) . . ?
C4B Pt1B C5B 36.0(8) . . ?
C4B Pt1B C9B 66.5(8) . . ?
C4B Pt1B C10B 76.8(8) . . ?
C5B Pt1B S1B 152.9(9) . . ?
C5B Pt1B S2B 99.6(7) . . ?
C9B Pt1B S1B 100.9(7) . . ?
C9B Pt1B S2B 157.0(9) . . ?
C9B Pt1B C5B 77.2(8) . . ?
C9B Pt1B C10B 36.3(8) . . ?
C10B Pt1B S1B 98.1(6) . . ?
C10B Pt1B S2B 159.7(8) . . ?
C10B Pt1B C5B 64.2(8) . . ?
C1B S1B Pt1B 100.8(7) . . ?
C2B S2B Pt1B 100.4(8) . . ?
C3B S3B C1B 98.3(10) . . ?
C3B S4B C2B 97.4(11) . . ?
S3B C1B S1B 121.9(12) . . ?
C2B C1B S1B 123.2(14) . . ?
C2B C1B S3B 114.9(14) . . ?
S2B C2B S4B 120.9(12) . . ?
C1B C2B S2B 122.4(16) . . ?
C1B C2B S4B 115.0(14) . . ?
S3B C3B S4B 113.5(13) . . ?
Pt1B C4B H4B 122.4 . . ?
C5B C4B Pt1B 73.9(12) . . ?
C5B C4B H4B 122.4 . . ?
C5B C4B C8B 107.2(17) . . ?
C8B C4B Pt1B 96.6(13) . . ?
C8B C4B H4B 122.4 . . ?
Pt1B C5B H5B 123.3 . . ?
C4B C5B Pt1B 70.2(12) . . ?
C4B C5B H5B 123.3 . . ?
C4B C5B C6B 105.1(17) . . ?
C6B C5B Pt1B 98.4(12) . . ?
C6B C5B H5B 123.3 . . ?
C5B C6B H6B 116.5 . . ?
C7B C6B C5B 102.5(17) . . ?
C7B C6B H6B 116.5 . . ?
C7B C6B C10B 103.6(17) . . ?
C10B C6B C5B 98.5(16) . . ?
C10B C6B H6B 116.5 . . ?
C6B C7B H7BA 113.3 . . ?
C6B C7B H7BB 113.3 . . ?
C6B C7B C8B 91.8(15) . . ?
H7BA C7B H7BB 110.7 . . ?
C8B C7B H7BA 113.3 . . ?
C8B C7B H7BB 113.3 . . ?
C4B C8B C7B 100.7(18) . . ?
C4B C8B H8B 117.0 . . ?
C4B C8B C9B 100.9(16) . . ?
C7B C8B H8B 117.0 . . ?
C7B C8B C9B 101.3(17) . . ?
C9B C8B H8B 117.0 . . ?
Pt1B C9B H9B 123.3 . . ?
C8B C9B Pt1B 95.4(13) . . ?
C8B C9B H9B 123.3 . . ?
C10B C9B Pt1B 72.5(12) . . ?
C10B C9B C8B 105.9(17) . . ?
C10B C9B H9B 123.3 . . ?
Pt1B C10B H10B 122.8 . . ?
C6B C10B Pt1B 98.9(13) . . ?
C6B C10B H10B 122.8 . . ?
C9B C10B Pt1B 71.2(12) . . ?
C9B C10B C6B 105.6(17) . . ?
C9B C10B H10B 122.8 . . ?
C45 C46A H46A 121.1 . . ?
C45 C46A C47A 117.7(17) . . ?
C47A C46A H46A 121.1 . . ?
C46A C47A C48A 116.2(18) . . ?
C49A C47A C46A 119.4(15) . . ?
C49A C47A C48A 123.9(18) . . ?
F02K C48A F5 110.0(18) . . ?
F02K C48A F0 107.0(16) . . ?
F02K C48A C47A 110.5(17) . . ?
F5 C48A F0 103.6(17) . . ?
F5 C48A C47A 110.6(16) . . ?
F0 C48A C47A 115.0(16) . . ?
C47A C49A H49A 118.7 . . ?
C50A C49A C47A 122.6(17) . . ?
C50A C49A H49A 118.7 . . ?
C49A C50A C51A 125.2(17) . . ?
C49A C50A C52A 119.4(16) . . ?
C52A C50A C51A 115.2(15) . . ?
F3 C51A F4 102.3(17) . . ?
F3 C51A C50A 112.5(17) . . ?
F4 C51A C50A 114.3(18) . . ?
F01P C51A F3 106(2) . . ?
F01P C51A F4 106.5(17) . . ?
F01P C51A C50A 114.1(17) . . ?
C45 C52A C50A 119(2) . . ?
C45 C52A H52A 120.7 . . ?
C50A C52A H52A 120.7 . . ?

loop_
_geom_bond_atom_site_label_1
_geom_bond_atom_site_label_2
_geom_bond_distance
_geom_bond_site_symmetry_2
_geom_bond_publ_flag
Pt1 S1 2.278(4) . ?
Pt1 S2 2.278(3) . ?
Pt1 C4 2.170(7) . ?
Pt1 C5 2.171(7) . ?
Pt1 C9 2.170(7) . ?
Pt1 C10 2.170(7) . ?
S1 C1 1.709(11) . ?
S2 C2 1.708(10) . ?
S3 C1 1.715(12) . ?
S3 C3 1.691(10) . ?
S4 C2 1.708(10) . ?
S4 C3 1.699(10) . ?
C1 C2 1.385(14) . ?
C3 C3 1.409(19) 2_557 ?
C4 H4 1.0000 . ?
C4 C5 1.351(13) . ?
C4 C8 1.532(9) . ?
C5 H5 1.0000 . ?
C5 C6 1.532(9) . ?
C6 H6 1.0000 . ?
C6 C7 1.528(12) . ?
C6 C10 1.533(9) . ?
C7 H7A 0.9900 . ?
C7 H7B 0.9900 . ?
C7 C8 1.530(12) . ?
C8 H8 1.0000 . ?
C8 C9 1.531(9) . ?
C9 H9 1.0000 . ?
C9 C10 1.351(13) . ?
C10 H10 1.0000 . ?
F00L C56 1.316(4) . ?
F00R C59 1.317(4) . ?
F01U C59 1.315(4) . ?
F02P C59 1.319(4) . ?
F023 C56 1.316(4) . ?
F024 C56 1.317(4) . ?
F029 C80A 1.317(4) . ?
C53 C54 1.390(17) . ?
C53 C60 1.411(18) . ?
C53 B2 1.629(19) . ?
C54 H54 0.9500 . ?
C54 C55 1.403(17) . ?
C55 C56 1.488(6) . ?
C55 C57 1.358(19) . ?
C57 H57 0.9500 . ?
C57 C58 1.39(2) . ?
C58 C59 1.488(6) . ?
C58 C60 1.34(2) . ?
C60 H60 0.9500 . ?
B2 C61A 1.468(18) . ?
B2 C69 1.649(19) . ?
B2 C77A 1.836(18) . ?
B2 C61 1.78(3) . ?
B2 C69A 1.617(18) . ?
B2 C77 1.735(18) . ?
F1 C75 1.317(4) . ?
F2 C72 1.317(4) . ?
F02Z C80A 1.317(4) . ?
F03L C72 1.317(4) . ?
F8 C72 1.317(4) . ?
F10 C83A 1.316(4) . ?
F22 C83A 1.316(4) . ?
F33 C64A 1.316(4) . ?
F36 C64A 1.317(4) . ?
F38 C75 1.316(4) . ?
F043 C67A 1.316(4) . ?
F50 C75 1.317(4) . ?
F51 C67A 1.315(4) . ?
F053 C83A 1.317(4) . ?
F054 C80A 1.317(4) . ?
F055 C64A 1.317(4) . ?
F57 C67A 1.316(4) . ?
C64A C63A 1.488(6) . ?
C67A C66A 1.488(6) . ?
C68A H68A 0.9500 . ?
C68A C61A 1.3900 . ?
C68A C66A 1.3900 . ?
C61A C62A 1.3900 . ?
C62A H62A 0.9500 . ?
C62A C63A 1.3900 . ?
C63A C65A 1.3900 . ?
C65A H65A 0.9500 . ?
C65A C66A 1.3900 . ?
C69 C76 1.3900 . ?
C69 C70 1.3900 . ?
C76 H76 0.9500 . ?
C76 C74 1.3900 . ?
C74 C73 1.3900 . ?
C74 C75 1.488(6) . ?
C73 H73 0.9500 . ?
C73 C71 1.3900 . ?
C71 C70 1.3900 . ?
C71 C72 1.488(6) . ?
C70 H70 0.9500 . ?
C77A C84A 1.3900 . ?
C77A C78A 1.3900 . ?
C84A H84A 0.9500 . ?
C84A C82A 1.3900 . ?
C82A C81A 1.3900 . ?
C82A C83A 1.487(6) . ?
C81A H81A 0.9500 . ?
C81A C79A 1.3900 . ?
C79A C78A 1.3900 . ?
C79A C80A 1.488(6) . ?
C78A H78A 0.9500 . ?
F00Z C64 1.318(4) . ?
F01Y C72A 1.317(4) . ?
F02C C67 1.316(4) . ?
F02D C67 1.318(4) . ?
F02E C83 1.316(4) . ?
F03F C72A 1.316(4) . ?
F03G C83 1.316(4) . ?
F03R C72A 1.318(4) . ?
F04A C80 1.319(4) . ?
F015 C67 1.318(4) . ?
F041 C80 1.320(4) . ?
F43 C75A 1.318(4) . ?
F045 C64 1.319(4) . ?
F59 C64 1.319(4) . ?
F63 C75A 1.317(4) . ?
F68 C83 1.316(4) . ?
F84 C80 1.319(4) . ?
C61 C62 1.39(3) . ?
C61 C68 1.44(3) . ?
C62 H62 0.9500 . ?
C62 C63 1.43(3) . ?
C63 C64 1.490(6) . ?
C63 C65 1.38(3) . ?
C65 H65 0.9500 . ?
C65 C66 1.39(3) . ?
C66 C67 1.488(6) . ?
C66 C68 1.37(3) . ?
C68 H68 0.9500 . ?
C69A C70A 1.3900 . ?
C69A C76A 1.3900 . ?
C70A H70A 0.9500 . ?
C70A C71A 1.3900 . ?
C71A C73A 1.3900 . ?
C71A C72A 1.488(6) . ?
C73A H73A 0.9500 . ?
C73A C74A 1.3900 . ?
C74A C76A 1.3900 . ?
C74A C75A 1.488(6) . ?
C76A H76A 0.9500 . ?
C75A F17 1.49(4) . ?
C77 C78 1.3900 . ?
C77 C86 1.3900 . ?
C78 H78 0.9500 . ?
C78 C79 1.3900 . ?
C79 C81 1.3900 . ?
C79 C80 1.489(6) . ?
C81 H81 0.9500 . ?
C81 C82 1.3900 . ?
C82 C86 1.3900 . ?
C82 C83 1.486(6) . ?
C86 H86 0.9500 . ?
F00D C32 1.317(4) . ?
F00E C32 1.317(4) . ?
F00F C32 1.317(4) . ?
F00H C43 1.316(4) . ?
F00I C51 1.317(4) . ?
F00J C51 1.317(4) . ?
F00K C35 1.318(4) . ?
F00N C24 1.316(4) . ?
F00V C27 1.317(4) . ?
F00W C24 1.317(4) . ?
F00X C35 1.317(4) . ?
F00Y C43 1.316(4) . ?
F01A C24 1.315(4) . ?
F01I C40 1.319(4) . ?
F01J C43 1.319(4) . ?
F01N C27 1.318(4) . ?
F01O C51 1.317(4) . ?
F02B C40 1.315(4) . ?
F02J C48 1.315(4) . ?
F02Y C48 1.317(4) . ?
F018 C27 1.315(4) . ?
F020 C40 1.317(4) . ?
F028 C48 1.317(4) . ?
F032 C35 1.318(4) . ?
C21 C22 1.384(14) . ?
C21 C28 1.398(13) . ?
C21 B1 1.640(14) . ?
C22 H22 0.9500 . ?
C22 C23 1.378(14) . ?
C23 C24 1.488(6) . ?
C23 C25 1.373(15) . ?
C25 H25 0.9500 . ?
C25 C26 1.362(15) . ?
C26 C27 1.489(6) . ?
C26 C28 1.389(14) . ?
C27 F6 1.299(18) . ?
C27 F7 1.349(18) . ?
C27 F9 1.306(18) . ?
C28 H28 0.9500 . ?
C29 C30 1.381(14) . ?
C29 C36 1.401(13) . ?
C29 B1 1.641(14) . ?
C30 H30 0.9500 . ?
C30 C31 1.378(13) . ?
C31 C32 1.489(6) . ?
C31 C33 1.383(15) . ?
C33 H33 0.9500 . ?
C33 C34 1.379(17) . ?
C34 C35 1.489(6) . ?
C34 C36 1.377(15) . ?
C35 F14 1.338(18) . ?
C35 F15 1.34(2) . ?
C35 F16 1.299(19) . ?
C36 H36 0.9500 . ?
C37 C38 1.396(16) . ?
C37 C44 1.399(17) . ?
C37 B1 1.626(15) . ?
C38 H38 0.9500 . ?
C38 C39 1.385(16) . ?
C39 C40 1.490(6) . ?
C39 C41 1.37(2) . ?
C40 F11 1.322(18) . ?
C40 F12 1.321(19) . ?
C40 F13 1.31(2) . ?
C41 H41 0.9500 . ?
C41 C42 1.396(19) . ?
C42 C43 1.488(6) . ?
C42 C44 1.375(15) . ?
C44 H44 0.9500 . ?
C45 C46 1.417(17) . ?
C45 C52 1.404(18) . ?
C45 B1 1.638(15) . ?
C45 C46A 1.405(18) . ?
C45 C52A 1.387(18) . ?
C46 H46 0.9500 . ?
C46 C47 1.40(2) . ?
C47 C48 1.488(6) . ?
C47 C49 1.38(2) . ?
C49 H49 0.9500 . ?
C49 C50 1.36(2) . ?
C50 C51 1.489(6) . ?
C50 C52 1.39(2) . ?
C52 H52 0.9500 . ?
Pt1A S1A 2.260(7) . ?
Pt1A S2A 2.256(8) . ?
Pt1A C4A 2.159(19) . ?
Pt1A C5A 2.153(19) . ?
Pt1A C9A 2.20(2) . ?
Pt1A C10A 2.16(2) . ?
S1A C1A 1.700(17) . ?
S2A C2A 1.724(16) . ?
S3A C1A 1.700(17) . ?
S3A C3A 2.06(3) 2_665 ?
S3A C3A 1.695(19) . ?
S4A C2A 1.708(17) . ?
S4A C3A 1.703(16) . ?
C1A C2A 1.394(19) . ?
C3A C3A 0.82(4) 2_665 ?
C4A H4A 1.0000 . ?
C4A C5A 1.32(2) . ?
C4A C8A 1.526(18) . ?
C5A H5A 1.0000 . ?
C5A C6A 1.553(19) . ?
C6A H6A 1.0000 . ?
C6A C7A 1.511(19) . ?
C6A C10A 1.541(18) . ?
C7A H7AA 0.9900 . ?
C7A H7AB 0.9900 . ?
C7A C8A 1.53(2) . ?
C8A H8A 1.0000 . ?
C8A C9A 1.540(18) . ?
C9A H9A 1.0000 . ?
C9A C10A 1.35(2) . ?
C10A H10A 1.0000 . ?
Pt1B S1B 2.255(9) . ?
Pt1B S2B 2.262(11) . ?
Pt1B C4B 2.15(2) . ?
Pt1B C5B 2.19(2) . ?
Pt1B C9B 2.17(2) . ?
Pt1B C10B 2.18(2) . ?
S1B C1B 1.707(18) . ?
S2B C2B 1.713(18) . ?
S3B C1B 1.703(18) . ?
S3B C3B 1.689(19) . ?
S4B C2B 1.714(18) . ?
S4B C3B 1.703(17) . ?
C1B C2B 1.39(2) . ?
C4B H4B 1.0000 . ?
C4B C5B 1.34(3) . ?
C4B C8B 1.525(19) . ?
C5B H5B 1.0000 . ?
C5B C6B 1.536(19) . ?
C6B H6B 1.0000 . ?
C6B C7B 1.51(2) . ?
C6B C10B 1.533(19) . ?
C7B H7BA 0.9900 . ?
C7B H7BB 0.9900 . ?
C7B C8B 1.54(2) . ?
C8B H8B 1.0000 . ?
C8B C9B 1.542(19) . ?
C9B H9B 1.0000 . ?
C9B C10B 1.35(3) . ?
C10B H10B 1.0000 . ?
F3 C51A 1.327(17) . ?
F4 C51A 1.336(17) . ?
F01P C51A 1.291(16) . ?
F02K C48A 1.290(17) . ?
F5 C48A 1.317(17) . ?
F0 C48A 1.326(17) . ?
C46A H46A 0.9500 . ?
C46A C47A 1.41(2) . ?
C47A C48A 1.494(16) . ?
C47A C49A 1.38(3) . ?
C49A H49A 0.9500 . ?
C49A C50A 1.36(2) . ?
C50A C51A 1.485(16) . ?
C50A C52A 1.40(2) . ?
C52A H52A 0.9500 . ?

loop_
_geom_torsion_atom_site_label_1
_geom_torsion_atom_site_label_2
_geom_torsion_atom_site_label_3
_geom_torsion_atom_site_label_4
_geom_torsion
_geom_torsion_site_symmetry_1
_geom_torsion_site_symmetry_2
_geom_torsion_site_symmetry_3
_geom_torsion_site_symmetry_4
_geom_torsion_publ_flag
Pt1 S1 C1 S3 179.5(7) . . . . ?
Pt1 S1 C1 C2 -1.8(12) . . . . ?
Pt1 S2 C2 S4 180.0(5) . . . . ?
Pt1 S2 C2 C1 0.2(10) . . . . ?
Pt1 C4 C5 C6 92.5(6) . . . . ?
Pt1 C4 C8 C7 -107.4(9) . . . . ?
Pt1 C4 C8 C9 -3.1(10) . . . . ?
Pt1 C5 C6 C7 107.8(8) . . . . ?
Pt1 C5 C6 C10 4.3(10) . . . . ?
Pt1 C9 C10 C6 -92.4(6) . . . . ?
S1 C1 C2 S2 1.2(16) . . . . ?
S1 C1 C2 S4 -178.6(7) . . . . ?
S3 C1 C2 S2 179.9(6) . . . . ?
S3 C1 C2 S4 0.1(13) . . . . ?
C1 S3 C3 S4 0.6(7) . . . . ?
C1 S3 C3 C3 -179.8(11) . . . 2_557 ?
C2 S4 C3 S3 -0.6(7) . . . . ?
C2 S4 C3 C3 179.9(11) . . . 2_557 ?
C3 S3 C1 S1 178.3(8) . . . . ?
C3 S3 C1 C2 -0.5(11) . . . . ?
C3 S4 C2 S2 -179.5(6) . . . . ?
C3 S4 C2 C1 0.3(9) . . . . ?
C4 C5 C6 C7 34.6(9) . . . . ?
C4 C5 C6 C10 -68.9(9) . . . . ?
C4 C8 C9 Pt1 3.1(10) . . . . ?
C4 C8 C9 C10 -70.1(9) . . . . ?
C5 C4 C8 C7 -34.1(10) . . . . ?
C5 C4 C8 C9 70.2(9) . . . . ?
C5 C6 C7 C8 -51.9(11) . . . . ?
C5 C6 C10 Pt1 -4.3(10) . . . . ?
C5 C6 C10 C9 68.9(9) . . . . ?
C6 C7 C8 C4 51.8(11) . . . . ?
C6 C7 C8 C9 -50.4(11) . . . . ?
C7 C6 C10 Pt1 -107.1(9) . . . . ?
C7 C6 C10 C9 -33.9(9) . . . . ?
C7 C8 C9 Pt1 106.4(9) . . . . ?
C7 C8 C9 C10 33.1(10) . . . . ?
C8 C4 C5 Pt1 -92.8(6) . . . . ?
C8 C4 C5 C6 -0.3(8) . . . . ?
C8 C9 C10 Pt1 92.9(6) . . . . ?
C8 C9 C10 C6 0.5(8) . . . . ?
C10 C6 C7 C8 50.3(11) . . . . ?
C53 C54 C55 C56 -179.6(10) . . . . ?
C53 C54 C55 C57 2.7(19) . . . . ?
C53 B2 C61A C68A -133.1(12) . . . . ?
C53 B2 C61A C62A 60.1(15) . . . . ?
C53 B2 C69 C76 161.2(10) . . . . ?
C53 B2 C69 C70 -39.6(16) . . . . ?
C53 B2 C77A C84A 81.4(11) . . . . ?
C53 B2 C77A C78A -103.7(12) . . . . ?
C53 B2 C61 C62 -91(2) . . . . ?
C53 B2 C61 C68 79.9(19) . . . . ?
C53 B2 C69A C70A -137.7(13) . . . . ?
C53 B2 C69A C76A 44.4(18) . . . . ?
C53 B2 C77 C78 -36.8(14) . . . . ?
C53 B2 C77 C86 148.3(10) . . . . ?
C54 C53 C60 C58 0.4(17) . . . . ?
C54 C53 B2 C61A 14.7(18) . . . . ?
C54 C53 B2 C69 144.5(12) . . . . ?
C54 C53 B2 C77A -105.7(11) . . . . ?
C54 C53 B2 C61 79.0(14) . . . . ?
C54 C53 B2 C69A -161.3(13) . . . . ?
C54 C53 B2 C77 -31.6(16) . . . . ?
C54 C55 C56 F00L -72.9(14) . . . . ?
C54 C55 C56 F023 45.8(16) . . . . ?
C54 C55 C56 F024 168.1(11) . . . . ?
C54 C55 C57 C58 -1(2) . . . . ?
C55 C57 C58 C59 179.5(11) . . . . ?
C55 C57 C58 C60 -1(2) . . . . ?
C56 C55 C57 C58 -178.4(11) . . . . ?
C57 C55 C56 F00L 104.8(14) . . . . ?
C57 C55 C56 F023 -136.5(13) . . . . ?
C57 C55 C56 F024 -14.2(17) . . . . ?
C57 C58 C59 F00R -54.6(17) . . . . ?
C57 C58 C59 F01U 67.9(17) . . . . ?
C57 C58 C59 F02P -173.3(12) . . . . ?
C57 C58 C60 C53 1(2) . . . . ?
C59 C58 C60 C53 -179.3(10) . . . . ?
C60 C53 C54 C55 -2.4(16) . . . . ?
C60 C53 B2 C61A -164.1(12) . . . . ?
C60 C53 B2 C69 -34.3(17) . . . . ?
C60 C53 B2 C77A 75.5(13) . . . . ?
C60 C53 B2 C61 -99.8(14) . . . . ?
C60 C53 B2 C69A 20(2) . . . . ?
C60 C53 B2 C77 149.6(11) . . . . ?
C60 C58 C59 F00R 126.1(14) . . . . ?
C60 C58 C59 F01U -111.4(15) . . . . ?
C60 C58 C59 F02P 7.4(17) . . . . ?
B2 C53 C54 C55 178.6(11) . . . . ?
B2 C53 C60 C58 179.3(12) . . . . ?
B2 C61A C62A C63A 167.5(14) . . . . ?
B2 C69 C76 C74 159.7(14) . . . . ?
B2 C69 C70 C71 -158.0(15) . . . . ?
B2 C77A C84A C82A 175.1(13) . . . . ?
B2 C77A C78A C79A -174.6(14) . . . . ?
B2 C61 C62 C63 174(2) . . . . ?
B2 C61 C68 C66 -175(2) . . . . ?
B2 C69A C70A C71A -177.8(17) . . . . ?
B2 C69A C76A C74A 178.0(15) . . . . ?
B2 C77 C78 C79 -175.1(12) . . . . ?
B2 C77 C86 C82 174.6(13) . . . . ?
F33 C64A C63A C62A -170.3(12) . . . . ?
F33 C64A C63A C65A 17.3(18) . . . . ?
F36 C64A C63A C62A 78.2(16) . . . . ?
F36 C64A C63A C65A -94.2(17) . . . . ?
F043 C67A C66A C68A 79.8(15) . . . . ?
F043 C67A C66A C65A -91.8(15) . . . . ?
F51 C67A C66A C68A -47.3(15) . . . . ?
F51 C67A C66A C65A 141.1(12) . . . . ?
F055 C64A C63A C62A -46.9(19) . . . . ?
F055 C64A C63A C65A 140.7(14) . . . . ?
F57 C67A C66A C68A -164.0(11) . . . . ?
F57 C67A C66A C65A 24.4(15) . . . . ?
C64A C63A C65A C66A 172.0(17) . . . . ?
C68A C61A C62A C63A 0.0 . . . . ?
C61A B2 C69 C76 -65.0(14) . . . . ?
C61A B2 C69 C70 94.2(14) . . . . ?
C61A B2 C77A C84A -41.3(16) . . . . ?
C61A B2 C77A C78A 133.5(13) . . . . ?
C61A C68A C66A C67A -171.7(15) . . . . ?
C61A C68A C66A C65A 0.0 . . . . ?
C61A C62A C63A C64A -172.8(15) . . . . ?
C61A C62A C63A C65A 0.0 . . . . ?
C62A C63A C65A C66A 0.0 . . . . ?
C63A C65A C66A C67A 171.4(16) . . . . ?
C63A C65A C66A C68A 0.0 . . . . ?
C66A C68A C61A B2 -166.0(16) . . . . ?
C66A C68A C61A C62A 0.0 . . . . ?
C69 B2 C61A C68A 96.2(14) . . . . ?
C69 B2 C61A C62A -70.6(14) . . . . ?
C69 B2 C77A C84A -164.4(10) . . . . ?
C69 B2 C77A C78A 10.4(16) . . . . ?
C69 C76 C74 C73 0.0 . . . . ?
C69 C76 C74 C75 -178.8(17) . . . . ?
C76 C69 C70 C71 0.0 . . . . ?
C76 C74 C73 C71 0.0 . . . . ?
C76 C74 C75 F1 59(2) . . . . ?
C76 C74 C75 F38 -176.3(15) . . . . ?
C76 C74 C75 F50 -55(2) . . . . ?
C74 C73 C71 C70 0.0 . . . . ?
C74 C73 C71 C72 -176.9(16) . . . . ?
C73 C74 C75 F1 -119.3(19) . . . . ?
C73 C74 C75 F38 5(2) . . . . ?
C73 C74 C75 F50 126.1(16) . . . . ?
C73 C71 C70 C69 0.0 . . . . ?
C73 C71 C72 F2 -123.6(15) . . . . ?
C73 C71 C72 F03L -1(2) . . . . ?
C73 C71 C72 F8 122.2(15) . . . . ?
C70 C69 C76 C74 0.0 . . . . ?
C70 C71 C72 F2 59.5(19) . . . . ?
C70 C71 C72 F03L -177.8(15) . . . . ?
C70 C71 C72 F8 -55(2) . . . . ?
C72 C71 C70 C69 176.9(16) . . . . ?
C75 C74 C73 C71 178.7(18) . . . . ?
C77A B2 C61A C68A -25.4(18) . . . . ?
C77A B2 C61A C62A 167.8(10) . . . . ?
C77A B2 C69 C76 61.2(13) . . . . ?
C77A B2 C69 C70 -139.6(11) . . . . ?
C77A C84A C82A C81A 0.0 . . . . ?
C77A C84A C82A C83A -179.8(17) . . . . ?
C84A C77A C78A C79A 0.0 . . . . ?
C84A C82A C81A C79A 0.0 . . . . ?
C84A C82A C83A F10 -155.1(15) . . . . ?
C84A C82A C83A F22 72(2) . . . . ?
C84A C82A C83A F053 -34.7(19) . . . . ?
C82A C81A C79A C78A 0.0 . . . . ?
C82A C81A C79A C80A 175.7(18) . . . . ?
C81A C82A C83A F10 25(2) . . . . ?
C81A C82A C83A F22 -108.0(16) . . . . ?
C81A C82A C83A F053 145.5(13) . . . . ?
C81A C79A C78A C77A 0.0 . . . . ?
C81A C79A C80A F029 91(2) . . . . ?
C81A C79A C80A F02Z -164.6(17) . . . . ?
C81A C79A C80A F054 -46(3) . . . . ?
C78A C77A C84A C82A 0.0 . . . . ?
C78A C79A C80A F029 -93(2) . . . . ?
C78A C79A C80A F02Z 11(2) . . . . ?
C78A C79A C80A F054 129.6(19) . . . . ?
C80A C79A C78A C77A -175.9(17) . . . . ?
C83A C82A C81A C79A 179.8(16) . . . . ?
C61 B2 C69A C70A -19.9(18) . . . . ?
C61 B2 C69A C76A 162.1(12) . . . . ?
C61 B2 C77 C78 -146.9(11) . . . . ?
C61 B2 C77 C86 38.3(15) . . . . ?
C61 C62 C63 C64 -178(2) . . . . ?
C61 C62 C63 C65 0(4) . . . . ?
C62 C61 C68 C66 -3(3) . . . . ?
C62 C63 C64 F00Z -55(3) . . . . ?
C62 C63 C64 F045 47(3) . . . . ?
C62 C63 C64 F59 -159(2) . . . . ?
C62 C63 C65 C66 -3(4) . . . . ?
C63 C65 C66 C67 -179(2) . . . . ?
C63 C65 C66 C68 3(4) . . . . ?
C64 C63 C65 C66 175(2) . . . . ?
C65 C63 C64 F00Z 127(3) . . . . ?
C65 C63 C64 F045 -131(3) . . . . ?
C65 C63 C64 F59 23(3) . . . . ?
C65 C66 C67 F02C -87(2) . . . . ?
C65 C66 C67 F02D 36(3) . . . . ?
C65 C66 C67 F015 153(2) . . . . ?
C65 C66 C68 C61 0(4) . . . . ?
C67 C66 C68 C61 -177.2(19) . . . . ?
C68 C61 C62 C63 3(4) . . . . ?
C68 C66 C67 F02C 91(2) . . . . ?
C68 C66 C67 F02D -147(2) . . . . ?
C68 C66 C67 F015 -29(3) . . . . ?
C69A B2 C61 C62 136(2) . . . . ?
C69A B2 C61 C68 -53(2) . . . . ?
C69A B2 C77 C78 103.3(11) . . . . ?
C69A B2 C77 C86 -71.5(13) . . . . ?
C69A C70A C71A C73A 0.0 . . . . ?
C69A C70A C71A C72A 179.0(17) . . . . ?
C70A C69A C76A C74A 0.0 . . . . ?
C70A C71A C73A C74A 0.0 . . . . ?
C70A C71A C72A F01Y -48(2) . . . . ?
C70A C71A C72A F03F 76(2) . . . . ?
C70A C71A C72A F03R -164.1(15) . . . . ?
C71A C73A C74A C76A 0.0 . . . . ?
C71A C73A C74A C75A 176(2) . . . . ?
C73A C71A C72A F01Y 131.4(16) . . . . ?
C73A C71A C72A F03F -105.0(17) . . . . ?
C73A C71A C72A F03R 15(2) . . . . ?
C73A C74A C76A C69A 0.0 . . . . ?
C73A C74A C75A F43 171.1(17) . . . . ?
C73A C74A C75A F63 52(3) . . . . ?
C73A C74A C75A F17 -77(2) . . . . ?
C76A C69A C70A C71A 0.0 . . . . ?
C76A C74A C75A F43 -13(3) . . . . ?
C76A C74A C75A F63 -131.5(18) . . . . ?
C76A C74A C75A F17 99(2) . . . . ?
C72A C71A C73A C74A -179.0(17) . . . . ?
C75A C74A C76A C69A -176(2) . . . . ?
C77 B2 C61 C62 29(2) . . . . ?
C77 B2 C61 C68 -160.0(17) . . . . ?
C77 B2 C69A C70A 87.5(14) . . . . ?
C77 B2 C69A C76A -90.4(12) . . . . ?
C77 C78 C79 C81 0.0 . . . . ?
C77 C78 C79 C80 -166.3(15) . . . . ?
C78 C77 C86 C82 0.0 . . . . ?
C78 C79 C81 C82 0.0 . . . . ?
C78 C79 C80 F04A -151.8(11) . . . . ?
C78 C79 C80 F041 88.7(12) . . . . ?
C78 C79 C80 F84 -29.5(15) . . . . ?
C79 C81 C82 C86 0.0 . . . . ?
C79 C81 C82 C83 173.0(13) . . . . ?
C81 C79 C80 F04A 41.5(14) . . . . ?
C81 C79 C80 F041 -78.1(11) . . . . ?
C81 C79 C80 F84 163.8(11) . . . . ?
C81 C82 C86 C77 0.0 . . . . ?
C81 C82 C83 F02E 41.1(15) . . . . ?
C81 C82 C83 F03G -76.9(15) . . . . ?
C81 C82 C83 F68 162.1(12) . . . . ?
C86 C77 C78 C79 0.0 . . . . ?
C86 C82 C83 F02E -145.9(11) . . . . ?
C86 C82 C83 F03G 96.2(14) . . . . ?
C86 C82 C83 F68 -24.8(15) . . . . ?
C80 C79 C81 C82 166.9(14) . . . . ?
C83 C82 C86 C77 -173.1(13) . . . . ?
C21 C22 C23 C24 -178.0(10) . . . . ?
C21 C22 C23 C25 -0.8(18) . . . . ?
C22 C21 C28 C26 3.0(15) . . . . ?
C22 C21 B1 C29 -34.0(13) . . . . ?
C22 C21 B1 C37 87.3(11) . . . . ?
C22 C21 B1 C45 -150.1(9) . . . . ?
C22 C23 C24 F00N -7.6(16) . . . . ?
C22 C23 C24 F00W 111.5(13) . . . . ?
C22 C23 C24 F01A -131.0(13) . . . . ?
C22 C23 C25 C26 2.4(19) . . . . ?
C23 C25 C26 C27 178.4(11) . . . . ?
C23 C25 C26 C28 -1.2(19) . . . . ?
C24 C23 C25 C26 179.6(11) . . . . ?
C25 C23 C24 F00N 175.2(12) . . . . ?
C25 C23 C24 F00W -65.7(14) . . . . ?
C25 C23 C24 F01A 51.8(16) . . . . ?
C25 C26 C27 F00V -2.4(19) . . . . ?
C25 C26 C27 F01N -120.1(17) . . . . ?
C25 C26 C27 F018 122(2) . . . . ?
C25 C26 C27 F6 -169(4) . . . . ?
C25 C26 C27 F7 68(3) . . . . ?
C25 C26 C27 F9 -37(3) . . . . ?
C25 C26 C28 C21 -1.6(17) . . . . ?
C27 C26 C28 C21 178.8(9) . . . . ?
C28 C21 C22 C23 -1.8(16) . . . . ?
C28 C21 B1 C29 149.4(9) . . . . ?
C28 C21 B1 C37 -89.3(11) . . . . ?
C28 C21 B1 C45 33.3(12) . . . . ?
C28 C26 C27 F00V 177.2(15) . . . . ?
C28 C26 C27 F01N 59.5(18) . . . . ?
C28 C26 C27 F018 -59(2) . . . . ?
C28 C26 C27 F6 11(4) . . . . ?
C28 C26 C27 F7 -112(3) . . . . ?
C28 C26 C27 F9 142(3) . . . . ?
C29 C30 C31 C32 -178.3(9) . . . . ?
C29 C30 C31 C33 -0.9(17) . . . . ?
C30 C29 C36 C34 1.0(16) . . . . ?
C30 C29 B1 C21 -36.9(13) . . . . ?
C30 C29 B1 C37 -153.7(10) . . . . ?
C30 C29 B1 C45 83.2(11) . . . . ?
C30 C31 C32 F00D -16.0(13) . . . . ?
C30 C31 C32 F00E 105.8(11) . . . . ?
C30 C31 C32 F00F -135.3(10) . . . . ?
C30 C31 C33 C34 3.6(17) . . . . ?
C31 C33 C34 C35 179.5(10) . . . . ?
C31 C33 C34 C36 -3.9(18) . . . . ?
C32 C31 C33 C34 -179.0(10) . . . . ?
C33 C31 C32 F00D 166.6(10) . . . . ?
C33 C31 C32 F00E -71.6(12) . . . . ?
C33 C31 C32 F00F 47.3(13) . . . . ?
C33 C34 C35 F00K -19(2) . . . . ?
C33 C34 C35 F00X -140.5(14) . . . . ?
C33 C34 C35 F032 91.0(19) . . . . ?
C33 C34 C35 F14 146(3) . . . . ?
C33 C34 C35 F15 -115(3) . . . . ?
C33 C34 C35 F16 -8(4) . . . . ?
C33 C34 C36 C29 1.6(18) . . . . ?
C35 C34 C36 C29 178.3(10) . . . . ?
C36 C29 C30 C31 -1.4(15) . . . . ?
C36 C29 B1 C21 147.8(10) . . . . ?
C36 C29 B1 C37 31.0(14) . . . . ?
C36 C29 B1 C45 -92.1(11) . . . . ?
C36 C34 C35 F00K 164.0(16) . . . . ?
C36 C34 C35 F00X 42.9(16) . . . . ?
C36 C34 C35 F032 -85.7(18) . . . . ?
C36 C34 C35 F14 -30(3) . . . . ?
C36 C34 C35 F15 68(3) . . . . ?
C36 C34 C35 F16 175(4) . . . . ?
C37 C38 C39 C40 176.5(11) . . . . ?
C37 C38 C39 C41 2(2) . . . . ?
C38 C37 C44 C42 -1.6(17) . . . . ?
C38 C37 B1 C21 -85.9(11) . . . . ?
C38 C37 B1 C29 34.7(14) . . . . ?
C38 C37 B1 C45 152.8(10) . . . . ?
C38 C39 C40 F01I 39.7(19) . . . . ?
C38 C39 C40 F02B 153(2) . . . . ?
C38 C39 C40 F020 -83(3) . . . . ?
C38 C39 C40 F11 -50(3) . . . . ?
C38 C39 C40 F12 -164(4) . . . . ?
C38 C39 C40 F13 72(4) . . . . ?
C38 C39 C41 C42 -3(2) . . . . ?
C39 C41 C42 C43 -179.3(12) . . . . ?
C39 C41 C42 C44 2(2) . . . . ?
C40 C39 C41 C42 -177.2(12) . . . . ?
C41 C39 C40 F01I -146.4(17) . . . . ?
C41 C39 C40 F02B -33(3) . . . . ?
C41 C39 C40 F020 91(3) . . . . ?
C41 C39 C40 F11 124(3) . . . . ?
C41 C39 C40 F12 10(4) . . . . ?
C41 C39 C40 F13 -114(4) . . . . ?
C41 C42 C43 F00H 172.1(12) . . . . ?
C41 C42 C43 F00Y -65.0(15) . . . . ?
C41 C42 C43 F01J 54.2(14) . . . . ?
C41 C42 C44 C37 0.7(19) . . . . ?
C43 C42 C44 C37 -178.1(10) . . . . ?
C44 C37 C38 C39 0.0(17) . . . . ?
C44 C37 B1 C21 91.1(12) . . . . ?
C44 C37 B1 C29 -148.2(10) . . . . ?
C44 C37 B1 C45 -30.1(14) . . . . ?
C44 C42 C43 F00H -9.0(16) . . . . ?
C44 C42 C43 F00Y 113.9(13) . . . . ?
C44 C42 C43 F01J -126.9(12) . . . . ?
C45 C46 C47 C48 -176(3) . . . . ?
C45 C46 C47 C49 5(5) . . . . ?
C45 C46A C47A C48A -174(3) . . . . ?
C45 C46A C47A C49A -1(5) . . . . ?
C46 C45 C52 C50 -2(12) . . . . ?
C46 C45 B1 C21 -153(3) . . . . ?
C46 C45 B1 C29 87(3) . . . . ?
C46 C45 B1 C37 -36(3) . . . . ?
C46 C47 C48 F02J 103(3) . . . . ?
C46 C47 C48 F02Y -140(3) . . . . ?
C46 C47 C48 F028 -23(3) . . . . ?
C46 C47 C49 C50 -2(4) . . . . ?
C47 C49 C50 C51 -178(2) . . . . ?
C47 C49 C50 C52 -3(7) . . . . ?
C48 C47 C49 C50 -180(3) . . . . ?
C49 C47 C48 F02J -79(3) . . . . ?
C49 C47 C48 F02Y 38(3) . . . . ?
C49 C47 C48 F028 155(2) . . . . ?
C49 C50 C51 F00I -148(2) . . . . ?
C49 C50 C51 F00J 88(3) . . . . ?
C49 C50 C51 F01O -30(3) . . . . ?
C49 C50 C52 C45 6(13) . . . . ?
C51 C50 C52 C45 180(7) . . . . ?
C52 C45 C46 C47 -3(7) . . . . ?
C52 C45 B1 C21 34(6) . . . . ?
C52 C45 B1 C29 -86(6) . . . . ?
C52 C45 B1 C37 152(6) . . . . ?
C52 C50 C51 F00I 38(7) . . . . ?
C52 C50 C51 F00J -86(6) . . . . ?
C52 C50 C51 F01O 156(6) . . . . ?
B1 C21 C22 C23 -178.5(10) . . . . ?
B1 C21 C28 C26 179.8(10) . . . . ?
B1 C29 C30 C31 -177.0(10) . . . . ?
B1 C29 C36 C34 176.6(10) . . . . ?
B1 C37 C38 C39 177.3(11) . . . . ?
B1 C37 C44 C42 -178.8(11) . . . . ?
B1 C45 C46 C47 -177(2) . . . . ?
B1 C45 C52 C50 172(7) . . . . ?
B1 C45 C46A C47A -179(2) . . . . ?
B1 C45 C52A C50A -177(6) . . . . ?
Pt1A S1A C1A S3A -179.5(17) . . . . ?
Pt1A S1A C1A C2A 4(3) . . . . ?
Pt1A S2A C2A S4A 176.3(18) . . . . ?
Pt1A S2A C2A C1A 9(3) . . . . ?
Pt1A C4A C5A C6A 95.4(13) . . . . ?
Pt1A C4A C8A C7A -109.2(14) . . . . ?
Pt1A C4A C8A C9A -5.3(15) . . . . ?
Pt1A C5A C6A C7A 106.5(14) . . . . ?
Pt1A C5A C6A C10A 1.4(15) . . . . ?
Pt1A C9A C10A C6A -95.6(14) . . . . ?
S1A C1A C2A S2A -10(4) . . . . ?
S1A C1A C2A S4A -178.1(18) . . . . ?
S3A C1A C2A S2A 173.9(18) . . . . ?
S3A C1A C2A S4A 6(3) . . . . ?
C1A S3A C3A S3A -169(6) . . . 2_665 ?
C1A S3A C3A S4A 3(3) . . . . ?
C1A S3A C3A C3A -169(6) . . . 2_665 ?
C2A S4A C3A S3A 176.4(15) . . . 2_665 ?
C2A S4A C3A S3A 0(3) . . . . ?
C2A S4A C3A C3A 167(11) . . . 2_665 ?
C3A S3A C1A S1A 179(2) . . . . ?
C3A S3A C1A S1A 174(2) 2_665 . . . ?
C3A S3A C1A C2A -10(3) 2_665 . . . ?
C3A S3A C1A C2A -5(3) . . . . ?
C3A S3A C3A S3A 0.00(2) 2_665 . . 2_665 ?
C3A S3A C3A S4A 171(9) 2_665 . . . ?
C3A S4A C2A S2A -172(2) . . . . ?
C3A S4A C2A C1A -3(3) . . . . ?
C4A C5A C6A C7A 32(2) . . . . ?
C4A C5A C6A C10A -72.9(18) . . . . ?
C4A C8A C9A Pt1A 5.2(15) . . . . ?
C4A C8A C9A C10A -66.3(19) . . . . ?
C5A C4A C8A C7A -36(2) . . . . ?
C5A C4A C8A C9A 68.1(19) . . . . ?
C5A C6A C7A C8A -50.1(17) . . . . ?
C5A C6A C10A Pt1A -1.4(15) . . . . ?
C5A C6A C10A C9A 74.0(19) . . . . ?
C6A C7A C8A C4A 51.5(17) . . . . ?
C6A C7A C8A C9A -51.5(18) . . . . ?
C7A C6A C10A Pt1A -105.2(15) . . . . ?
C7A C6A C10A C9A -30(2) . . . . ?
C7A C8A C9A Pt1A 108.9(14) . . . . ?
C7A C8A C9A C10A 37(2) . . . . ?
C8A C4A C5A Pt1A -92.9(14) . . . . ?
C8A C4A C5A C6A 2(2) . . . . ?
C8A C9A C10A Pt1A 90.8(13) . . . . ?
C8A C9A C10A C6A -5(2) . . . . ?
C10A C6A C7A C8A 49.2(18) . . . . ?
Pt1B S1B C1B S3B 179(3) . . . . ?
Pt1B S1B C1B C2B 0(4) . . . . ?
Pt1B S2B C2B S4B 176(3) . . . . ?
Pt1B S2B C2B C1B 11(4) . . . . ?
Pt1B C4B C5B C6B 93.6(14) . . . . ?
Pt1B C4B C8B C7B -110.6(16) . . . . ?
Pt1B C4B C8B C9B -6.8(18) . . . . ?
Pt1B C5B C6B C7B 105.4(16) . . . . ?
Pt1B C5B C6B C10B -0.6(18) . . . . ?
Pt1B C9B C10B C6B -94.3(15) . . . . ?
S1B C1B C2B S2B -8(6) . . . . ?
S1B C1B C2B S4B -174(3) . . . . ?
S3B C1B C2B S2B 172(3) . . . . ?
S3B C1B C2B S4B 7(5) . . . . ?
C1B S3B C3B S4B -6(3) . . . . ?
C2B S4B C3B S3B 9(3) . . . . ?
C3B S3B C1B S1B -180(3) . . . . ?
C3B S3B C1B C2B 0(4) . . . . ?
C3B S4B C2B S2B -175(3) . . . . ?
C3B S4B C2B C1B -10(4) . . . . ?
C4B C5B C6B C7B 34(2) . . . . ?
C4B C5B C6B C10B -72(2) . . . . ?
C4B C8B C9B Pt1B 6.7(18) . . . . ?
C4B C8B C9B C10B -67(2) . . . . ?
C5B C4B C8B C7B -36(2) . . . . ?
C5B C4B C8B C9B 68(2) . . . . ?
C5B C6B C7B C8B -52(2) . . . . ?
C5B C6B C10B Pt1B 0.7(18) . . . . ?
C5B C6B C10B C9B 74(2) . . . . ?
C6B C7B C8B C4B 52(2) . . . . ?
C6B C7B C8B C9B -52(2) . . . . ?
C7B C6B C10B Pt1B -104.5(17) . . . . ?
C7B C6B C10B C9B -32(2) . . . . ?
C7B C8B C9B Pt1B 110.1(16) . . . . ?
C7B C8B C9B C10B 37(2) . . . . ?
C8B C4B C5B Pt1B -92.1(15) . . . . ?
C8B C4B C5B C6B 2(2) . . . . ?
C8B C9B C10B Pt1B 90.7(15) . . . . ?
C8B C9B C10B C6B -4(2) . . . . ?
C10B C6B C7B C8B 50(2) . . . . ?
C46A C45 B1 C21 -146(2) . . . . ?
C46A C45 B1 C29 94(2) . . . . ?
C46A C45 B1 C37 -28(2) . . . . ?
C46A C45 C52A C50A 7(12) . . . . ?
C46A C47A C48A F02K 94(3) . . . . ?
C46A C47A C48A F5 -144(3) . . . . ?
C46A C47A C48A F0 -27(3) . . . . ?
C46A C47A C49A C50A 3(5) . . . . ?
C47A C49A C50A C51A -175(3) . . . . ?
C47A C49A C50A C52A 1(8) . . . . ?
C48A C47A C49A C50A 175(3) . . . . ?
C49A C47A C48A F02K -78(3) . . . . ?
C49A C47A C48A F5 44(3) . . . . ?
C49A C47A C48A F0 161(3) . . . . ?
C49A C50A C51A F3 -132(4) . . . . ?
C49A C50A C51A F4 112(4) . . . . ?
C49A C50A C51A F01P -11(4) . . . . ?
C49A C50A C52A C45 -6(12) . . . . ?
C51A C50A C52A C45 171(6) . . . . ?
C52A C45 B1 C21 38(6) . . . . ?
C52A C45 B1 C29 -82(6) . . . . ?
C52A C45 B1 C37 156(6) . . . . ?
C52A C45 C46A C47A -4(8) . . . . ?
C52A C50A C51A F3 52(6) . . . . ?
C52A C50A C51A F4 -64(7) . . . . ?
C52A C50A C51A F01P 173(6) . . . . ?

loop_
_exptl_oxdiff_crystal_face_indexfrac_h
_exptl_oxdiff_crystal_face_indexfrac_k
_exptl_oxdiff_crystal_face_indexfrac_l
_exptl_oxdiff_crystal_face_x
_exptl_oxdiff_crystal_face_y
_exptl_oxdiff_crystal_face_z
-5.3417 5.5060 24.9195 -0.2336 -0.9723 0.0090
6.0716 -2.5484 -23.9923 0.2326 0.9677 0.0969
-4.3054 2.2271 25.6666 -0.1304 -0.9889 -0.0719
-1.2718 6.5083 28.1598 -0.0260 -0.9922 0.1218
-3.0839 -0.5451 26.1738 -0.0262 -0.9908 -0.1325
-5.9676 -13.8871 17.5507 -0.0219 -0.8051 -0.5928
2.7947 -0.6327 -26.6244 0.0263 0.9955 0.0906
0.8832 -0.2557 28.4622 0.1819 -0.9824 -0.0422
-0.8526 0.3739 -28.4242 -0.1819 0.9822 0.0465
-1.0676 -7.6558 25.0586 0.1729 -0.9356 -0.3077
2.8098 7.3236 29.8008 0.1774 -0.9564 0.2321
14.5200 6.9451 22.9006 0.7454 -0.4563 0.4859
11.4988 -11.3556 20.6439 0.8437 -0.5174 -0.1432
-0.5256 27.5354 -4.9641 -0.4447 0.2738 0.8528
-14.6694 14.3056 -8.3237 -0.9893 0.0259 0.1433

loop_
_smtbx_masks_void_nr
_smtbx_masks_void_average_x
_smtbx_masks_void_average_y
_smtbx_masks_void_average_z
_smtbx_masks_void_volume
_smtbx_masks_void_count_electrons
_smtbx_masks_void_content
1 -0.152 0.273 0.817 301.1 82.4 ?
2 -0.188 0.256 0.273 83.2 43.4 ?
3 0.152 0.727 0.183 301.1 81.7 ?
4 0.188 0.744 0.727 83.2 43.4 ?
5 0.500 0.500 0.500 86.5 41.3 ?
